data_7019965
loop_
_publ_author_name
'Zhu, Guibo'
'Geletii, Yurii V.'
'Zhao, Chongchao'
'Musaev, Djamaladdin G.'
'Song, Jie'
'Hill, Craig L.'

_publ_section_title
;
 A dodecanuclear Zn cluster sandwiched by polyoxometalate ligands.
;
_journal_issue 33
_journal_name_full 'Dalton transactions (Cambridge, England : 2003)'
_journal_page_first 9908
_journal_page_last 9913
_journal_paper_doi 10.1039/c2dt30733b
_journal_volume 41
_journal_year 2012
_chemical_formula_moiety 'H18 O148 Si4 W36 Zn12, (H2O)34, K20, Na2'
_chemical_formula_sum 'H86 K20 Na2 O182 Si4 W36 Zn12'
_chemical_formula_weight 11342.07
_chemical_name_systematic
;
?
;
_space_group_IT_number 2
_symmetry_cell_setting triclinic
_symmetry_space_group_name_Hall '-P 1'
_symmetry_space_group_name_H-M 'P -1'
_atom_sites_solution_hydrogens geom
_atom_sites_solution_primary direct
_atom_sites_solution_secondary difmap
_audit_creation_method SHELXL-97
_cell_angle_alpha 70.2990(10)
_cell_angle_beta 77.5210(10)
_cell_angle_gamma 63.8060(10)
_cell_formula_units_Z 1
_cell_length_a 16.5333(12)
_cell_length_b 17.6488(13)
_cell_length_c 19.2093(14)
_cell_measurement_reflns_used 9969
_cell_measurement_temperature 173(2)
_cell_measurement_theta_max 31.88
_cell_measurement_theta_min 2.26
_cell_volume 4720.1(6)
_computing_cell_refinement 'Bruker SMART'
_computing_data_collection 'Bruker SMART'
_computing_data_reduction 'Bruker SAINT'
_computing_molecular_graphics 'Bruker SHELXTL'
_computing_publication_material 'Bruker SHELXTL'
_computing_structure_refinement 'SHELXL-97 (Sheldrick, 1997)'
_computing_structure_solution 'SHELXS-97 (Sheldrick, 1990)'
_diffrn_ambient_temperature 173(2)
_diffrn_measured_fraction_theta_full 0.998
_diffrn_measured_fraction_theta_max 0.998
_diffrn_measurement_device_type 'CCD area detector'
_diffrn_measurement_method 'phi and omega scans'
_diffrn_radiation_monochromator graphite
_diffrn_radiation_source 'fine-focus sealed tube'
_diffrn_radiation_type MoK\a
_diffrn_radiation_wavelength 0.71073
_diffrn_reflns_av_R_equivalents 0.0725
_diffrn_reflns_av_sigmaI/netI 0.0780
_diffrn_reflns_limit_h_max 21
_diffrn_reflns_limit_h_min -21
_diffrn_reflns_limit_k_max 23
_diffrn_reflns_limit_k_min -23
_diffrn_reflns_limit_l_max 25
_diffrn_reflns_limit_l_min -25
_diffrn_reflns_number 79742
_diffrn_reflns_theta_full 27.88
_diffrn_reflns_theta_max 27.88
_diffrn_reflns_theta_min 1.34
_exptl_absorpt_coefficient_mu 23.906
_exptl_absorpt_correction_T_max 0.1680
_exptl_absorpt_correction_T_min 0.0333
_exptl_absorpt_correction_type numerical
_exptl_absorpt_process_details SADABS
_exptl_crystal_colour colorless
_exptl_crystal_density_diffrn 3.990
_exptl_crystal_density_method 'not measured'
_exptl_crystal_description plate
_exptl_crystal_F_000 5024
_exptl_crystal_size_max 0.44
_exptl_crystal_size_mid 0.35
_exptl_crystal_size_min 0.12
_platon_squeeze_details
;
;
_refine_diff_density_max 3.468
_refine_diff_density_min -2.926
_refine_diff_density_rms 0.516
_refine_ls_extinction_method none
_refine_ls_goodness_of_fit_ref 1.053
_refine_ls_hydrogen_treatment constr
_refine_ls_matrix_type full
_refine_ls_number_parameters 744
_refine_ls_number_reflns 22478
_refine_ls_number_restraints 0
_refine_ls_restrained_S_all 1.053
_refine_ls_R_factor_all 0.0574
_refine_ls_R_factor_gt 0.0469
_refine_ls_shift/su_max 0.001
_refine_ls_shift/su_mean 0.000
_refine_ls_structure_factor_coef Fsqd
_refine_ls_weighting_details 'calc w=1/[\s^2^(Fo^2^)+(0.0652P)^2^+21.6252P] where P=(Fo^2^+2Fc^2^)/3'
_refine_ls_weighting_scheme calc
_refine_ls_wR_factor_gt 0.1310
_refine_ls_wR_factor_ref 0.1372
_reflns_number_gt 18308
_reflns_number_total 22478
_reflns_threshold_expression >2sigma(I)
_cod_data_source_file c2dt30733b.txt
_cod_data_source_block zn-sr
_cod_depositor_comments
;
The following automatic conversions were performed:

'_symmetry_cell_setting' value 'Triclinic' changed to 'triclinic'
according to /home/saulius/struct/CIF-dictionaries/cif_core.dic
dictionary named 'cif_core.dic' version 2.4.1 from 2010-06-29.

Automatic conversion script
Id: cif_fix_values 1891 2012-01-12 08:04:46Z andrius 
;
_cod_original_sg_symbol_H-M P-1
_cod_database_code 7019965

loop_
_symmetry_equiv_pos_as_xyz
'x, y, z'
'-x, -y, -z'

loop_
_atom_site_label
_atom_site_type_symbol
_atom_site_fract_x
_atom_site_fract_y
_atom_site_fract_z
_atom_site_U_iso_or_equiv
_atom_site_adp_type
_atom_site_occupancy
_atom_site_symmetry_multiplicity
_atom_site_calc_flag
_atom_site_refinement_flags
_atom_site_disorder_assembly
_atom_site_disorder_group
K1 K 0.42333(18) 0.36026(16) 0.42890(15) 0.0207(5) Uani 1 1 d . . .
K2 K 0.83981(18) 0.16415(18) 0.39737(16) 0.0251(6) Uani 1 1 d . . .
K3 K 0.0582(2) 0.10064(19) 0.54860(19) 0.0363(7) Uani 1 1 d . . .
K4 K 0.4174(5) 0.5666(4) 0.0715(4) 0.0274(15) Uiso 0.50 1 d P . 1
K4B K 0.3918(4) 0.5795(4) 0.0573(3) 0.0206(13) Uiso 0.50 1 d P . 3
K5 K 0.1582(4) 0.6352(4) 0.9697(3) 0.090(2) Uani 1 1 d . . .
K6 K 0.1628(4) 0.6732(3) 0.2707(3) 0.0733(14) Uani 1 1 d . . .
K7 K 0.9774(8) 0.5857(7) 0.0697(6) 0.079(3) Uiso 0.50 1 d P . .
K8 K 0.3620(6) 0.0240(5) 0.6370(4) 0.0226(16) Uiso 0.40 1 d P . 1
K8A K 0.3928(4) 0.0153(4) 0.6185(3) 0.0282(12) Uiso 0.60 1 d P . 2
K9 K 0.0403(5) 0.3482(4) 0.4892(4) 0.0359(14) Uiso 0.50 1 d P . .
K10 K 0.8264(5) 0.5407(4) 0.1775(4) 0.0358(14) Uiso 0.50 1 d P . 1
K10A K 0.7973(12) 0.4839(11) 0.2075(10) 0.055(4) Uiso 0.25 1 d P . 2
K10B K 0.8105(18) 0.6278(17) 0.1445(15) 0.095(7) Uiso 0.25 1 d P . 3
K11 K 0.1841(8) 0.5268(7) 0.5195(6) 0.077(3) Uiso 0.50 1 d P . 1
K11A K 0.2343(13) 0.4193(13) 0.6250(11) 0.065(5) Uiso 0.25 1 d P . 2
K11B K 0.1982(18) 0.4626(17) 0.5673(15) 0.048(6) Uiso 0.15 1 d P . 3
K11C K 0.221(2) 0.376(2) 0.641(2) 0.041(8) Uiso 0.10 1 d P . 4
Na1 Na 0.5907(3) 0.4798(3) 0.2651(3) 0.0243(11) Uani 1 1 d . . .
O1 O 0.2374(6) 0.4389(5) 0.4184(5) 0.0195(17) Uiso 1 1 d . . .
O2 O 0.2252(5) 0.5050(5) 0.2656(4) 0.0175(16) Uiso 1 1 d . . .
O3 O 0.2072(6) 0.6111(5) 0.1191(5) 0.0218(18) Uiso 1 1 d . . .
O4 O 0.0792(6) 0.5432(5) 0.2046(5) 0.0217(18) Uiso 1 1 d . . .
O5 O -0.0721(6) 0.5233(5) 0.2880(5) 0.0234(18) Uiso 1 1 d . . .
O6 O 0.0954(5) 0.4563(5) 0.3482(4) 0.0163(16) Uiso 1 1 d . . .
O7 O 0.2165(5) 0.2954(5) 0.4017(4) 0.0167(16) Uiso 1 1 d . . .
O8 O 0.3458(5) 0.3385(5) 0.3231(4) 0.0177(16) Uiso 1 1 d . . .
O9 O 0.3280(6) 0.4371(5) 0.1549(5) 0.0205(17) Uiso 1 1 d . . .
O10 O 0.1812(6) 0.4769(5) 0.0931(5) 0.0201(17) Uiso 1 1 d . . .
O11 O 0.1960(5) 0.3806(5) 0.2468(4) 0.0147(15) Uiso 1 1 d . . .
O12 O 0.0296(6) 0.4205(5) 0.1932(5) 0.0186(17) Uiso 1 1 d . . .
O13 O 0.0460(5) 0.3404(5) 0.3325(5) 0.0184(17) Uiso 1 1 d . . .
O14 O 0.2780(6) 0.1394(5) 0.5108(5) 0.0197(17) Uiso 1 1 d . . .
O15 O 0.3714(5) 0.1741(5) 0.3710(4) 0.0143(15) Uiso 1 1 d . . .
O16 O 0.5174(6) 0.2208(5) 0.3606(5) 0.0206(17) Uiso 1 1 d . . .
O17 O 0.4788(5) 0.3064(5) 0.2138(4) 0.0175(16) Uiso 1 1 d . . .
O18 O 0.4866(6) 0.3919(5) 0.0623(5) 0.0217(18) Uiso 1 1 d . . .
O19 O 0.3363(6) 0.3553(5) 0.0622(5) 0.0214(18) Uiso 1 1 d . . .
O20 O 0.2172(6) 0.4610(6) -0.0502(5) 0.0268(19) Uiso 1 1 d . . .
O21 O 0.0919(6) 0.4081(5) 0.0545(5) 0.0207(17) Uiso 1 1 d . . .
O22 O -0.0578(6) 0.3684(6) 0.1227(5) 0.027(2) Uiso 1 1 d . . .
O23 O 0.0544(5) 0.2549(5) 0.2399(4) 0.0159(16) Uiso 1 1 d . . .
O24 O -0.0279(5) 0.2192(5) 0.3842(4) 0.0180(16) Uiso 1 1 d . . .
O25 O 0.1355(5) 0.1866(5) 0.4281(4) 0.0135(15) Uiso 1 1 d . . .
O26 O 0.2195(5) 0.2113(5) 0.2969(4) 0.0130(15) Uiso 1 1 d . . .
O27 O 0.3525(5) 0.2574(5) 0.2149(4) 0.0158(16) Uiso 1 1 d . . .
O28 O 0.2033(5) 0.2957(5) 0.1525(4) 0.0133(15) Uiso 1 1 d . . .
O29 O 0.2958(5) 0.0572(5) 0.4055(4) 0.0144(15) Uiso 1 1 d . . .
O30 O 0.5115(5) 0.1320(5) 0.2701(4) 0.0180(16) Uiso 1 1 d . . .
O31 O 0.4964(6) 0.2231(5) 0.1129(5) 0.0216(18) Uiso 1 1 d . . .
O32 O 0.2488(6) 0.2890(5) 0.0096(5) 0.0232(18) Uiso 1 1 d . . .
O33 O 0.1071(6) 0.2381(5) 0.1003(5) 0.0187(17) Uiso 1 1 d . . .
O34 O 0.3789(6) 0.1485(5) 0.1041(5) 0.0200(17) Uiso 1 1 d . . .
O35 O 0.1326(5) 0.0998(5) 0.3380(4) 0.0125(15) Uiso 1 1 d . . .
O36 O 0.4000(6) 0.0424(5) 0.2650(5) 0.0195(17) Uiso 1 1 d . . .
H36A H 0.4241 0.0321 0.3102 0.023 Uiso 1 1 d R . .
O37 O 0.2361(5) 0.0853(5) 0.1965(4) 0.0171(16) Uiso 1 1 d . . .
H37A H 0.1724 0.0989 0.2049 0.020 Uiso 1 1 d R . .
O38 O 0.2742(5) -0.0622(5) 0.3568(4) 0.0160(16) Uiso 1 1 d . . .
O39 O 0.5514(7) 0.0170(6) 0.1595(6) 0.037(2) Uiso 1 1 d . . .
H39A H 0.6150 0.0022 0.1574 0.044 Uiso 1 1 d R . .
O40 O 0.5597(5) -0.1120(5) 0.3191(4) 0.0176(16) Uiso 1 1 d . . .
O41 O 0.5741(6) -0.1842(6) 0.1986(5) 0.0259(19) Uiso 1 1 d . . .
O42 O 0.3267(6) -0.1177(5) 0.0995(5) 0.0227(18) Uiso 1 1 d . . .
O43 O 0.1545(6) -0.0061(5) 0.1542(5) 0.0209(17) Uiso 1 1 d . . .
O44 O 0.4347(5) -0.1658(5) 0.3063(4) 0.0145(15) Uiso 1 1 d . . .
O45 O 0.2849(5) -0.1268(5) 0.2453(4) 0.0152(16) Uiso 1 1 d . . .
O46 O 0.0097(6) 0.0366(5) 0.4227(5) 0.0227(18) Uiso 1 1 d . . .
O47 O 0.1758(5) -0.0146(5) 0.4718(4) 0.0122(15) Uiso 1 1 d . . .
O48 O 0.3149(5) -0.0439(5) 0.5499(4) 0.0165(16) Uiso 1 1 d . . .
O49 O 0.4266(5) -0.1055(5) 0.4299(4) 0.0146(15) Uiso 1 1 d . . .
O50 O 0.6094(6) -0.2305(5) 0.4545(5) 0.0215(18) Uiso 1 1 d . . .
O51 O 0.5937(6) -0.2850(5) 0.3404(5) 0.0221(18) Uiso 1 1 d . . .
O52 O 0.6332(7) -0.3622(6) 0.2257(5) 0.031(2) Uiso 1 1 d . . .
O53 O 0.4525(6) -0.2466(5) 0.1926(5) 0.0225(18) Uiso 1 1 d . . .
O54 O 0.3606(7) -0.2878(6) 0.1123(5) 0.032(2) Uiso 1 1 d . . .
O55 O 0.2034(6) -0.1827(5) 0.1845(5) 0.0199(17) Uiso 1 1 d . . .
O56 O 0.0275(6) -0.0730(5) 0.2203(5) 0.0214(18) Uiso 1 1 d . . .
O57 O 0.1107(5) -0.0229(5) 0.3010(4) 0.0162(16) Uiso 1 1 d . . .
O58 O 0.3156(5) -0.2332(5) 0.3821(4) 0.0135(15) Uiso 1 1 d . . .
O59 O 0.1501(5) -0.1895(5) 0.3269(4) 0.0158(16) Uiso 1 1 d . . .
O60 O 0.1363(5) -0.1279(5) 0.4361(4) 0.0128(15) Uiso 1 1 d . . .
O61 O 0.3101(5) -0.1730(5) 0.5047(4) 0.0141(15) Uiso 1 1 d . . .
O62 O 0.4671(5) -0.2721(5) 0.4550(4) 0.0142(15) Uiso 1 1 d . . .
O63 O 0.4837(6) -0.3512(5) 0.3267(5) 0.0198(17) Uiso 1 1 d . . .
O64 O 0.3353(6) -0.3121(5) 0.2671(5) 0.0213(18) Uiso 1 1 d . . .
O65 O 0.0849(6) -0.2693(5) 0.4651(5) 0.0220(18) Uiso 1 1 d . . .
O66 O 0.2428(5) -0.2869(5) 0.5121(4) 0.0140(15) Uiso 1 1 d . . .
O67 O 0.3963(6) -0.3505(5) 0.5902(5) 0.0197(17) Uiso 1 1 d . . .
O68 O 0.4038(5) -0.3930(5) 0.4615(4) 0.0161(16) Uiso 1 1 d . . .
O69 O 0.4183(6) -0.4807(6) 0.3577(5) 0.027(2) Uiso 1 1 d . . .
O70 O 0.2541(5) -0.3523(5) 0.4027(4) 0.0166(16) Uiso 1 1 d . . .
O71 O 0.2699(7) 0.0905(6) 0.0447(6) 0.036(2) Uiso 1 1 d . . .
H71A H 0.2375 0.1010 0.0043 0.043 Uiso 1 1 d R . .
O72 O 0.4165(6) -0.0384(5) 0.1410(5) 0.0239(18) Uiso 1 1 d . . .
O1W O 0.4331(8) 0.4933(7) 0.2149(6) 0.046(3) Uiso 1 1 d . . .
O2W O 0.7037(9) 0.1923(8) 0.3155(7) 0.058(3) Uiso 1 1 d . A .
O3W O 0.1917(7) 0.2996(7) 0.5610(6) 0.041(3) Uiso 1 1 d . H .
O4W O 0.6277(9) 0.3490(8) 0.2018(7) 0.057(3) Uiso 1 1 d . . .
O5W O 0.8796(11) 0.0303(10) 0.3199(9) 0.080(4) Uiso 1 1 d . . .
O6W O 0.1784(12) 0.5999(12) 0.6264(10) 0.094(5) Uiso 1 1 d . . .
O7W O 0.5666(10) 0.5978(9) 0.1060(8) 0.069(4) Uiso 1 1 d . . .
O8W O 0.3414(11) 0.5598(10) 0.9450(9) 0.077(4) Uiso 1 1 d . . .
O9W O 0.8727(15) 0.2434(15) 0.2505(12) 0.040(5) Uiso 0.50 1 d P A 1
O9X O 0.916(3) 0.182(2) 0.249(2) 0.092(10) Uiso 0.50 1 d P A 2
O10W O 0.0231(15) 0.6270(14) 0.3700(12) 0.043(5) Uiso 0.50 1 d P . 2
O11W O 0.3166(17) 0.8417(15) 0.8661(14) 0.052(6) Uiso 0.50 1 d P B 2
O12W O 0.7694(18) 0.4165(17) 0.2570(15) 0.057(6) Uiso 0.50 1 d P . 2
O13W O 0.5064(17) 0.9620(14) 0.5099(14) 0.052(6) Uiso 0.50 1 d P . 2
O14W O 0.245(3) 0.018(2) 0.746(2) 0.098(11) Uiso 0.50 1 d P C 2
O15W O 0.0224(18) 0.1631(17) 0.9294(15) 0.058(7) Uiso 0.50 1 d P D 2
O16W O 0.776(3) 0.721(3) 0.131(2) 0.113(13) Uiso 0.50 1 d P . 2
O17W O 0.1647(19) 0.7919(17) 0.8711(15) 0.061(7) Uiso 0.50 1 d P E 2
O18W O 0.192(3) 0.115(3) 0.928(2) 0.106(12) Uiso 0.50 1 d P F 2
O19W O 0.996(2) 0.743(2) 0.020(2) 0.090(10) Uiso 0.50 1 d P . 2
O20W O 0.3125(11) 0.0915(10) -0.0368(9) 0.017(3) Uiso 0.50 1 d P G 2
O21W O 0.103(2) 0.778(2) 0.1197(18) 0.081(9) Uiso 0.50 1 d P . 2
O22W O 0.111(3) 0.177(2) 0.622(2) 0.098(12) Uiso 0.50 1 d P H 1
O22X O 0.056(3) 0.185(3) 0.657(2) 0.102(12) Uiso 0.50 1 d P H 2
O23W O 0.3772(7) 0.4521(7) 0.5410(6) 0.038(2) Uiso 1 1 d . . .
Si1 Si 0.2436(2) 0.28509(18) 0.22741(15) 0.0098(6) Uani 1 1 d . . .
Si2 Si 0.3279(2) -0.14622(18) 0.32123(16) 0.0113(6) Uani 1 1 d . . .
W1 W 0.22672(3) 0.40662(3) 0.34669(3) 0.01390(10) Uani 1 1 d . . .
W2 W 0.20935(3) 0.50751(3) 0.16494(3) 0.01654(10) Uani 1 1 d . . .
W3 W 0.03942(3) 0.45704(3) 0.26840(3) 0.01609(10) Uani 1 1 d . . .
W4 W 0.25958(3) 0.17414(3) 0.41815(2) 0.01176(9) Uani 1 1 d . . .
W5 W 0.44812(3) 0.22813(3) 0.30134(2) 0.01374(10) Uani 1 1 d . . .
W6 W 0.42812(3) 0.33177(3) 0.12154(3) 0.01579(10) Uani 1 1 d . . .
W7 W 0.21882(3) 0.38631(3) 0.03538(3) 0.01929(11) Uani 1 1 d . . .
W8 W 0.05445(3) 0.32982(3) 0.13856(3) 0.01784(11) Uani 1 1 d . . .
W9 W 0.07270(3) 0.22414(3) 0.34093(2) 0.01283(10) Uani 1 1 d . . .
W10 W 0.11976(3) -0.00997(3) 0.39169(2) 0.01220(9) Uani 1 1 d . . .
W11 W 0.30761(3) -0.05987(3) 0.46815(2) 0.01185(9) Uani 1 1 d . . .
W12 W 0.53170(3) -0.19440(3) 0.39076(3) 0.01460(10) Uani 1 1 d . . .
W13 W 0.54578(3) -0.27481(3) 0.25281(3) 0.01936(11) Uani 1 1 d . . .
W14 W 0.33472(4) -0.21914(3) 0.16847(3) 0.01980(11) Uani 1 1 d . . .
W15 W 0.13585(3) -0.08911(3) 0.23095(3) 0.01745(11) Uani 1 1 d . . .
W16 W 0.17821(3) -0.24612(3) 0.42376(3) 0.01454(10) Uani 1 1 d . . .
W17 W 0.36642(3) -0.29580(3) 0.50015(2) 0.01334(10) Uani 1 1 d . . .
W18 W 0.38024(3) -0.37178(3) 0.35819(3) 0.01616(10) Uani 1 1 d . . .
Zn1 Zn 0.27022(9) 0.07204(8) 0.29389(7) 0.0151(3) Uani 1 1 d . . .
Zn2 Zn 0.24651(10) 0.18067(9) 0.09931(8) 0.0230(3) Uani 1 1 d . . .
Zn3 Zn 0.28494(10) -0.00982(9) 0.14064(8) 0.0215(3) Uani 1 1 d . . .
Zn4 Zn 0.45344(10) 0.12651(9) 0.18711(8) 0.0204(3) Uani 1 1 d . . .
Zn5 Zn 0.49045(10) -0.06434(9) 0.22508(8) 0.0201(3) Uani 1 1 d . . .
Zn6A Zn 0.48027(15) 0.04531(14) 0.06231(13) 0.0224(5) Uiso 0.65 1 d P . 1
O1A O 0.5312(10) 0.1431(9) 0.0017(8) 0.030(3) Uiso 0.65 1 d P I 1
H1AA H 0.5638 0.1591 0.0260 0.036 Uiso 0.65 1 d PR I 1
H1AB H 0.5215 0.1710 -0.0499 0.036 Uiso 0.65 1 d PR I 1
O2A O 0.4165(10) 0.0596(10) -0.0264(8) 0.032(3) Uiso 0.65 1 d P . 1
H2AA H 0.3984 0.1128 -0.0525 0.038 Uiso 0.65 1 d PR . 1
Zn6B Zn 0.4181(3) 0.0631(3) 0.0368(2) 0.0254(9) Uiso 0.35 1 d P . 2
O1B O 0.553(2) 0.025(2) 0.0246(17) 0.040(7) Uiso 0.35 1 d P . 2
H1BA H 0.5654 0.0701 0.0128 0.048 Uiso 0.35 1 d PR . 2
O2B O 0.3997(19) 0.1788(17) -0.0533(15) 0.030(6) Uiso 0.35 1 d P J 2
H2BA H 0.3399 0.2193 -0.0671 0.036 Uiso 0.35 1 d PR J 2
H2BB H 0.4511 0.1905 -0.0798 0.036 Uiso 0.35 1 d PR J 2

loop_
_atom_site_aniso_label
_atom_site_aniso_U_11
_atom_site_aniso_U_22
_atom_site_aniso_U_33
_atom_site_aniso_U_23
_atom_site_aniso_U_13
_atom_site_aniso_U_12
K1 0.0239(14) 0.0204(12) 0.0194(13) -0.0007(10) -0.0090(11) -0.0105(11)
K2 0.0156(13) 0.0254(13) 0.0300(15) -0.0033(11) 0.0003(11) -0.0086(11)
K3 0.0393(18) 0.0225(14) 0.0354(17) -0.0066(12) 0.0158(14) -0.0118(13)
K5 0.114(5) 0.095(4) 0.074(4) 0.022(3) -0.052(3) -0.065(4)
K6 0.103(4) 0.043(2) 0.078(3) -0.017(2) -0.021(3) -0.026(2)
Na1 0.030(3) 0.016(2) 0.024(3) -0.008(2) 0.000(2) -0.006(2)
Si1 0.0119(14) 0.0117(13) 0.0055(13) -0.0009(11) -0.0010(11) -0.0054(11)
Si2 0.0147(15) 0.0105(13) 0.0101(14) -0.0037(11) -0.0005(11) -0.0060(12)
W1 0.0168(2) 0.01076(19) 0.0148(2) -0.00268(16) -0.00298(17) -0.00590(17)
W2 0.0198(2) 0.0115(2) 0.0169(2) 0.00083(17) -0.00378(18) -0.00742(18)
W3 0.0158(2) 0.0119(2) 0.0181(2) -0.00067(17) -0.00395(18) -0.00476(18)
W4 0.0160(2) 0.01083(19) 0.0092(2) -0.00118(15) -0.00245(16) -0.00656(17)
W5 0.0134(2) 0.0138(2) 0.0139(2) -0.00137(16) -0.00233(17) -0.00648(17)
W6 0.0190(2) 0.0159(2) 0.0131(2) -0.00081(17) 0.00016(18) -0.01041(19)
W7 0.0263(3) 0.0222(2) 0.0107(2) 0.00178(18) -0.00474(19) -0.0141(2)
W8 0.0203(2) 0.0199(2) 0.0142(2) 0.00088(17) -0.00700(18) -0.01033(19)
W9 0.0135(2) 0.0121(2) 0.0124(2) -0.00122(16) -0.00166(17) -0.00591(17)
W10 0.0138(2) 0.01162(19) 0.0118(2) -0.00181(16) -0.00098(16) -0.00672(17)
W11 0.0162(2) 0.01052(19) 0.0094(2) -0.00104(15) -0.00236(16) -0.00650(17)
W12 0.0138(2) 0.0133(2) 0.0162(2) -0.00176(17) -0.00171(17) -0.00645(17)
W13 0.0214(3) 0.0161(2) 0.0215(3) -0.00742(19) 0.00427(19) -0.00936(19)
W14 0.0302(3) 0.0188(2) 0.0152(2) -0.00795(18) -0.0001(2) -0.0125(2)
W15 0.0233(3) 0.0190(2) 0.0140(2) -0.00347(18) -0.00475(19) -0.0113(2)
W16 0.0169(2) 0.0130(2) 0.0155(2) -0.00228(17) -0.00132(17) -0.00867(18)
W17 0.0158(2) 0.01078(19) 0.0133(2) -0.00054(16) -0.00193(17) -0.00687(17)
W18 0.0198(2) 0.0114(2) 0.0185(2) -0.00459(17) -0.00034(18) -0.00747(18)
Zn1 0.0199(7) 0.0167(6) 0.0100(6) -0.0036(5) 0.0011(5) -0.0096(5)
Zn2 0.0285(8) 0.0222(7) 0.0193(7) -0.0032(6) -0.0014(6) -0.0131(6)
Zn3 0.0281(8) 0.0225(7) 0.0185(7) -0.0077(6) 0.0006(6) -0.0137(6)
Zn4 0.0286(8) 0.0196(6) 0.0166(7) -0.0043(5) -0.0015(6) -0.0134(6)
Zn5 0.0269(8) 0.0178(6) 0.0154(7) -0.0040(5) -0.0010(6) -0.0095(6)

loop_
_atom_type_symbol
_atom_type_description
_atom_type_scat_dispersion_real
_atom_type_scat_dispersion_imag
_atom_type_scat_source
O O 0.0106 0.0060 'International Tables Vol C Tables 4.2.6.8 and 6.1.1.4'
Na Na 0.0362 0.0249 'International Tables Vol C Tables 4.2.6.8 and 6.1.1.4'
Si Si 0.0817 0.0704 'International Tables Vol C Tables 4.2.6.8 and 6.1.1.4'
K K 0.2009 0.2494 'International Tables Vol C Tables 4.2.6.8 and 6.1.1.4'
Zn Zn 0.2839 1.4301 'International Tables Vol C Tables 4.2.6.8 and 6.1.1.4'
W W -0.8490 6.8722 'International Tables Vol C Tables 4.2.6.8 and 6.1.1.4'
H H 0.0000 0.0000 'International Tables Vol C Tables 4.2.6.8 and 6.1.1.4'

loop_
_geom_angle_atom_site_label_1
_geom_angle_atom_site_label_2
_geom_angle_atom_site_label_3
_geom_angle
_geom_angle_site_symmetry_1
_geom_angle_site_symmetry_3
O69 K1 O62 114.4(3) 1_565 2_656
O69 K1 O50 156.8(3) 1_565 2_656
O62 K1 O50 59.8(2) 2_656 2_656
O69 K1 O1 85.0(3) 1_565 .
O62 K1 O1 134.5(3) 2_656 .
O50 K1 O1 85.9(3) 2_656 .
O69 K1 O8 98.4(3) 1_565 .
O62 K1 O8 144.2(2) 2_656 .
O50 K1 O8 95.1(2) 2_656 .
O1 K1 O8 59.1(2) . .
O69 K1 O16 120.0(3) 1_565 .
O62 K1 O16 91.8(2) 2_656 .
O50 K1 O16 83.2(3) 2_656 .
O1 K1 O16 114.5(2) . .
O8 K1 O16 57.9(2) . .
O69 K1 O67 72.1(3) 1_565 2_656
O62 K1 O67 59.3(2) 2_656 2_656
O50 K1 O67 115.2(2) 2_656 2_656
O1 K1 O67 157.0(2) . 2_656
O8 K1 O67 123.5(3) . 2_656
O16 K1 O67 78.7(2) . 2_656
O69 K1 O23W 73.8(3) 1_565 .
O62 K1 O23W 65.7(3) 2_656 .
O50 K1 O23W 83.9(3) 2_656 .
O1 K1 O23W 82.9(3) . .
O8 K1 O23W 141.9(3) . .
O16 K1 O23W 157.5(3) . .
O67 K1 O23W 90.2(3) 2_656 .
O69 K1 W1 91.3(2) 1_565 .
O62 K1 W1 150.30(18) 2_656 .
O50 K1 W1 90.66(18) 2_656 .
O1 K1 W1 28.21(17) . .
O8 K1 W1 30.93(17) . .
O16 K1 W1 87.53(17) . .
O67 K1 W1 148.54(19) 2_656 .
O23W K1 W1 111.1(2) . .
O69 K1 W17 91.4(2) 1_565 2_656
O62 K1 W17 30.81(16) 2_656 2_656
O50 K1 W17 89.14(18) 2_656 2_656
O1 K1 W17 158.1(2) . 2_656
O8 K1 W17 142.71(19) . 2_656
O16 K1 W17 86.03(17) . 2_656
O67 K1 W17 28.57(16) 2_656 2_656
O23W K1 W17 75.3(2) . 2_656
W1 K1 W17 173.54(9) . 2_656
O69 K1 W12 141.8(2) 1_565 2_656
O62 K1 W12 33.15(16) 2_656 2_656
O50 K1 W12 26.73(17) 2_656 2_656
O1 K1 W12 107.87(19) . 2_656
O8 K1 W12 119.20(17) . 2_656
O16 K1 W12 87.97(17) . 2_656
O67 K1 W12 90.68(17) 2_656 2_656
O23W K1 W12 72.5(2) . 2_656
W1 K1 W12 117.20(7) . 2_656
W17 K1 W12 63.15(4) 2_656 2_656
O69 K1 W5 113.4(2) 1_565 .
O62 K1 W5 115.52(17) 2_656 .
O50 K1 W5 87.85(18) 2_656 .
O1 K1 W5 89.81(18) . .
O8 K1 W5 32.26(17) . .
O16 K1 W5 25.64(16) . .
O67 K1 W5 99.40(18) 2_656 .
O23W K1 W5 169.4(2) . .
W1 K1 W5 62.18(4) . .
W17 K1 W5 111.36(7) 2_656 .
W12 K1 W5 102.72(6) 2_656 .
O24 K2 O46 63.4(2) 1_655 1_655
O24 K2 O61 132.8(3) 1_655 2_656
O46 K2 O61 124.6(3) 1_655 2_656
O24 K2 O9W 70.8(5) 1_655 .
O46 K2 O9W 98.3(5) 1_655 .
O61 K2 O9W 136.3(5) 2_656 .
O24 K2 O2W 139.3(3) 1_655 .
O46 K2 O2W 133.7(3) 1_655 .
O61 K2 O2W 73.7(3) 2_656 .
O9W K2 O2W 70.1(5) . .
O24 K2 O9X 73.0(7) 1_655 .
O46 K2 O9X 81.1(8) 1_655 .
O61 K2 O9X 148.1(7) 2_656 .
O9W K2 O9X 20.9(7) . .
O2W K2 O9X 74.6(8) . .
O24 K2 O66 79.2(2) 1_655 2_656
O46 K2 O66 119.2(2) 1_655 2_656
O61 K2 O66 55.7(2) 2_656 2_656
O9W K2 O66 113.1(5) . 2_656
O2W K2 O66 106.3(3) . 2_656
O9X K2 O66 132.6(7) . 2_656
O24 K2 O5W 116.0(4) 1_655 .
O46 K2 O5W 70.0(4) 1_655 .
O61 K2 O5W 109.2(4) 2_656 .
O9W K2 O5W 75.4(5) . .
O2W K2 O5W 63.6(4) . .
O9X K2 O5W 58.2(8) . .
O66 K2 O5W 164.7(4) 2_656 .
O24 K2 O47 120.7(2) 1_655 2_656
O46 K2 O47 71.9(2) 1_655 2_656
O61 K2 O47 54.5(2) 2_656 2_656
O9W K2 O47 155.2(5) . 2_656
O2W K2 O47 99.7(3) . 2_656
O9X K2 O47 135.9(8) . 2_656
O66 K2 O47 91.3(2) 2_656 2_656
O5W K2 O47 79.8(3) . 2_656
O24 K2 O60 79.2(2) 1_655 2_656
O46 K2 O60 73.9(2) 1_655 2_656
O61 K2 O60 63.1(2) 2_656 2_656
O9W K2 O60 149.1(5) . 2_656
O2W K2 O60 136.6(3) . 2_656
O9X K2 O60 148.8(7) . 2_656
O66 K2 O60 52.2(2) 2_656 2_656
O5W K2 O60 126.3(3) . 2_656
O47 K2 O60 51.56(19) 2_656 2_656
O24 K2 W11 144.7(2) 1_655 2_656
O46 K2 W11 102.75(19) 1_655 2_656
O61 K2 W11 28.41(15) 2_656 2_656
O9W K2 W11 144.4(4) . 2_656
O2W K2 W11 74.6(3) . 2_656
O9X K2 W11 139.9(7) . 2_656
O66 K2 W11 80.82(16) 2_656 2_656
O5W K2 W11 85.2(3) . 2_656
O47 K2 W11 31.34(14) 2_656 2_656
O60 K2 W11 65.56(14) 2_656 2_656
O24 K2 W17 109.4(2) 1_655 2_656
O46 K2 W17 140.0(2) 1_655 2_656
O61 K2 W17 30.58(15) 2_656 2_656
O9W K2 W17 116.9(5) . 2_656
O2W K2 W17 79.1(3) . 2_656
O9X K2 W17 136.9(8) . 2_656
O66 K2 W17 30.82(15) 2_656 2_656
O5W K2 W17 134.4(3) . 2_656
O47 K2 W17 81.61(16) 2_656 2_656
O60 K2 W17 66.22(15) 2_656 2_656
W11 K2 W17 58.95(4) 2_656 2_656
O25 K3 O47 70.8(2) . .
O25 K3 O22W 83.1(9) . .
O47 K3 O22W 123.3(9) . .
O25 K3 O5W 134.9(4) . 2_656
O47 K3 O5W 88.3(4) . 2_656
O22W K3 O5W 75.7(9) . 2_656
O25 K3 O65 83.7(2) . 2_556
O47 K3 O65 144.1(3) . 2_556
O22W K3 O65 76.2(9) . 2_556
O5W K3 O65 127.3(4) 2_656 2_556
O25 K3 O22X 99.5(9) . .
O47 K3 O22X 140.7(9) . .
O22W K3 O22X 20.1(10) . .
O5W K3 O22X 71.7(8) 2_656 .
O65 K3 O22X 66.8(8) 2_556 .
O25 K3 O46 134.7(3) . 2_556
O47 K3 O46 73.5(2) . 2_556
O22W K3 O46 140.9(9) . 2_556
O5W K3 O46 69.4(4) 2_656 2_556
O65 K3 O46 111.8(3) 2_556 2_556
O22X K3 O46 125.8(9) . 2_556
O25 K3 O60 123.4(2) . 2_556
O47 K3 O60 116.7(2) . 2_556
O22W K3 O60 119.7(9) . 2_556
O5W K3 O60 101.6(4) 2_656 2_556
O65 K3 O60 57.9(2) 2_556 2_556
O22X K3 O60 100.6(9) . 2_556
O46 K3 O60 53.9(2) 2_556 2_556
O25 K3 O24 52.9(2) . .
O47 K3 O24 83.9(2) . .
O22W K3 O24 118.6(8) . .
O5W K3 O24 165.7(4) 2_656 .
O65 K3 O24 60.3(2) 2_556 .
O22X K3 O24 121.4(8) . .
O46 K3 O24 96.8(2) 2_556 .
O60 K3 O24 71.5(2) 2_556 .
O25 K3 O46 83.3(2) . .
O47 K3 O46 52.8(2) . .
O22W K3 O46 166.3(9) . .
O5W K3 O46 115.6(4) 2_656 .
O65 K3 O46 100.6(2) 2_556 .
O22X K3 O46 166.5(9) . .
O46 K3 O46 52.8(3) 2_556 .
O60 K3 O46 67.3(2) 2_556 .
O24 K3 O46 50.4(2) . .
O25 K3 W16 108.42(18) . 2_556
O47 K3 W16 144.42(19) . 2_556
O22W K3 W16 91.0(9) . 2_556
O5W K3 W16 111.2(4) 2_656 2_556
O65 K3 W16 27.44(17) 2_556 2_556
O22X K3 W16 74.9(8) . 2_556
O46 K3 W16 85.63(19) 2_556 2_556
O60 K3 W16 32.61(14) 2_556 2_556
O24 K3 W16 70.02(16) . 2_556
O46 K3 W16 91.68(17) . 2_556
O25 K3 W10 142.9(2) . 2_556
O47 K3 W10 98.27(17) . 2_556
O22W K3 W10 129.0(9) . 2_556
O5W K3 W10 77.7(3) 2_656 2_556
O65 K3 W10 86.90(19) 2_556 2_556
O22X K3 W10 109.5(9) . 2_556
O46 K3 W10 26.10(17) 2_556 2_556
O60 K3 W10 29.91(14) 2_556 2_556
O24 K3 W10 91.50(16) . 2_556
O46 K3 W10 63.33(16) . 2_556
W16 K3 W10 59.99(5) 2_556 2_556
O1W K4 O54 82.2(4) . 1_565
O1W K4 O18 143.2(4) . 2_665
O54 K4 O18 100.8(3) 1_565 2_665
O1W K4 O18 84.8(4) . .
O54 K4 O18 166.9(4) 1_565 .
O18 K4 O18 88.9(3) 2_665 .
O1W K4 O7W 74.3(4) . .
O54 K4 O7W 66.3(4) 1_565 .
O18 K4 O7W 73.6(4) 2_665 .
O18 K4 O7W 108.7(4) . .
O1W K4 O8W 139.9(4) . 1_554
O54 K4 O8W 122.2(4) 1_565 1_554
O18 K4 O8W 68.7(4) 2_665 1_554
O18 K4 O8W 69.6(4) . 1_554
O7W K4 O8W 142.2(5) . 1_554
O1W K4 O9 60.8(3) . .
O54 K4 O9 117.4(4) 1_565 .
O18 K4 O9 139.5(3) 2_665 .
O18 K4 O9 56.1(3) . .
O7W K4 O9 132.8(4) . .
O8W K4 O9 79.3(4) 1_554 .
O1W K4 O3 83.3(3) . .
O54 K4 O3 76.6(3) 1_565 .
O18 K4 O3 133.3(3) 2_665 .
O18 K4 O3 103.2(3) . .
O7W K4 O3 138.6(4) . .
O8W K4 O3 73.8(4) 1_554 .
O9 K4 O3 52.3(2) . .
O1W K4 W6 70.6(3) . .
O54 K4 W6 147.1(3) 1_565 .
O18 K4 W6 112.1(3) 2_665 .
O18 K4 W6 24.22(19) . .
O7W K4 W6 120.6(3) . .
O8W K4 W6 73.9(3) 1_554 .
O9 K4 W6 32.09(17) . .
O3 K4 W6 82.0(2) . .
O1W K4 W2 69.9(3) . .
O54 K4 W2 96.5(3) 1_565 .
O18 K4 W2 144.2(3) 2_665 .
O18 K4 W2 80.2(2) . .
O7W K4 W2 142.2(4) . .
O8W K4 W2 75.6(3) 1_554 .
O9 K4 W2 26.64(17) . .
O3 K4 W2 25.64(15) . .
W6 K4 W2 57.35(9) . .
O1W K4 K4 119.3(4) . 2_665
O54 K4 K4 145.0(4) 1_565 2_665
O18 K4 K4 45.1(2) 2_665 2_665
O18 K4 K4 43.8(2) . 2_665
O7W K4 K4 91.8(4) . 2_665
O8W K4 K4 60.1(4) 1_554 2_665
O9 K4 K4 97.5(3) . 2_665
O3 K4 K4 129.6(3) . 2_665
W6 K4 K4 67.31(17) . 2_665
W2 K4 K4 116.2(2) . 2_665
O1W K4 K5 120.6(3) . 1_554
O54 K4 K5 96.9(3) 1_565 1_554
O18 K4 K5 95.6(3) 2_665 1_554
O18 K4 K5 90.9(2) . 1_554
O7W K4 K5 157.0(3) . 1_554
O8W K4 K5 34.8(3) 1_554 1_554
O9 K4 K5 68.1(2) . 1_554
O3 K4 K5 40.38(19) . 1_554
W6 K4 K5 82.08(14) . 1_554
W2 K4 K5 51.08(11) . 1_554
K4 K4 K5 94.5(2) 2_665 1_554
O8W K4B O54 137.2(5) 1_554 1_565
O8W K4B O18 74.3(4) 1_554 2_665
O54 K4B O18 99.6(3) 1_565 2_665
O8W K4B O3 84.6(4) 1_554 .
O54 K4B O3 81.4(3) 1_565 .
O18 K4B O3 150.0(3) 2_665 .
O8W K4B O18 73.1(4) 1_554 .
O54 K4B O18 149.6(4) 1_565 .
O18 K4B O18 86.4(3) 2_665 .
O3 K4B O18 108.0(3) . .
O8W K4B O1W 142.4(4) 1_554 .
O54 K4B O1W 75.5(3) 1_565 .
O18 K4B O1W 126.4(4) 2_665 .
O3 K4B O1W 83.2(3) . .
O18 K4B O1W 77.1(3) . .
O8W K4B O9 86.0(4) 1_554 .
O54 K4B O9 117.2(3) 1_565 .
O18 K4B O9 141.0(3) 2_665 .
O3 K4B O9 55.4(2) . .
O18 K4B O9 55.4(3) . .
O1W K4B O9 58.0(3) . .
O8W K4B O7W 140.8(5) 1_554 .
O54 K4B O7W 59.9(3) 1_565 .
O18 K4B O7W 67.3(3) 2_665 .
O3 K4B O7W 133.9(4) . .
O18 K4B O7W 96.3(3) . .
O1W K4B O7W 64.5(3) . .
O9 K4B O7W 119.6(3) . .
O8W K4B W2 83.3(4) 1_554 .
O54 K4B W2 100.3(3) 1_565 .
O18 K4B W2 157.0(3) 2_665 .
O3 K4B W2 26.69(17) . .
O18 K4B W2 82.2(2) . .
O1W K4B W2 70.2(3) . .
O9 K4B W2 28.78(17) . .
O7W K4B W2 133.7(3) . .
O8W K4B W6 76.6(3) 1_554 .
O54 K4B W6 141.2(3) 1_565 .
O18 K4B W6 110.1(2) 2_665 .
O3 K4B W6 84.7(2) . .
O18 K4B W6 24.20(18) . .
O1W K4B W6 66.9(2) . .
O9 K4B W6 31.26(17) . .
O7W K4B W6 109.2(3) . .
W2 K4B W6 58.34(8) . .
O8W K4B K5 40.4(4) 1_554 1_554
O54 K4B K5 107.7(3) 1_565 1_554
O18 K4B K5 106.5(3) 2_665 1_554
O3 K4B K5 46.4(2) . 1_554
O18 K4B K5 98.9(2) . 1_554
O1W K4B K5 126.2(3) . 1_554
O9 K4B K5 75.5(2) . 1_554
O7W K4B K5 163.2(3) . 1_554
W2 K4B K5 56.22(12) . 1_554
W6 K4B K5 87.62(14) . 1_554
O8W K4B K4B 67.3(4) 1_554 2_665
O54 K4B K4B 136.1(3) 1_565 2_665
O18 K4B K4B 44.9(2) 2_665 2_665
O3 K4B K4B 142.5(3) . 2_665
O18 K4B K4B 41.5(2) . 2_665
O1W K4B K4B 103.6(3) . 2_665
O9 K4B K4B 96.6(3) . 2_665
O7W K4B K4B 79.7(3) . 2_665
W2 K4B K4B 121.0(2) . 2_665
W6 K4B K4B 65.43(14) . 2_665
K5 K4B K4B 107.3(2) 1_554 2_665
O19W K5 O22 83.7(8) 1_456 2_566
O19W K5 O8W 157.4(8) 1_456 .
O22 K5 O8W 117.4(5) 2_566 .
O19W K5 O17W 84.3(9) 1_456 .
O22 K5 O17W 89.9(6) 2_566 .
O8W K5 O17W 87.5(7) . .
O19W K5 O20 131.0(7) 1_456 1_556
O22 K5 O20 67.0(3) 2_566 1_556
O8W K5 O20 69.0(4) . 1_556
O17W K5 O20 131.4(6) . 1_556
O19W K5 O10 97.9(8) 1_456 1_556
O22 K5 O10 104.6(3) 2_566 1_556
O8W K5 O10 85.1(4) . 1_556
O17W K5 O10 165.4(6) . 1_556
O20 K5 O10 56.6(3) 1_556 1_556
O19W K5 O3 81.5(8) 1_456 1_556
O22 K5 O3 153.7(3) 2_566 1_556
O8W K5 O3 81.6(4) . 1_556
O17W K5 O3 110.0(6) . 1_556
O20 K5 O3 107.8(3) 1_556 1_556
O10 K5 O3 56.5(2) 1_556 1_556
O19W K5 K7 50.9(7) 1_456 1_456
O22 K5 K7 69.7(3) 2_566 1_456
O8W K5 K7 141.2(4) . 1_456
O17W K5 K7 131.3(6) . 1_456
O20 K5 K7 81.6(3) 1_556 1_456
O10 K5 K7 57.2(3) 1_556 1_456
O3 K5 K7 84.1(3) 1_556 1_456
O19W K5 W2 89.2(8) 1_456 1_556
O22 K5 W2 131.6(3) 2_566 1_556
O8W K5 W2 82.5(4) . 1_556
O17W K5 W2 137.0(6) . 1_556
O20 K5 W2 83.0(2) 1_556 1_556
O10 K5 W2 29.29(16) 1_556 1_556
O3 K5 W2 27.19(16) 1_556 1_556
K7 K5 W2 68.9(2) 1_456 1_556
O19W K5 W7 118.1(7) 1_456 1_556
O22 K5 W7 82.7(2) 2_566 1_556
O8W K5 W7 75.2(3) . 1_556
O17W K5 W7 155.2(6) . 1_556
O20 K5 W7 25.01(19) 1_556 1_556
O10 K5 W7 31.60(17) 1_556 1_556
O3 K5 W7 85.28(19) 1_556 1_556
K7 K5 W7 67.8(2) 1_456 1_556
W2 K5 W7 59.04(8) 1_556 1_556
O19W K5 K4B 119.9(7) 1_456 1_556
O22 K5 K4B 156.3(3) 2_566 1_556
O8W K5 K4B 39.1(3) . 1_556
O17W K5 K4B 90.8(5) . 1_556
O20 K5 K4B 95.3(2) 1_556 1_556
O10 K5 K4B 75.5(2) 1_556 1_556
O3 K5 K4B 44.6(2) 1_556 1_556
K7 K5 K4B 125.2(2) 1_456 1_556
W2 K5 K4B 56.43(10) 1_556 1_556
W7 K5 K4B 86.79(13) 1_556 1_556
O19W K5 K10A 125.8(8) 1_456 2_666
O22 K5 K10A 42.1(3) 2_566 2_666
O8W K5 K10A 75.5(4) . 2_666
O17W K5 K10A 93.3(6) . 2_666
O20 K5 K10A 40.9(3) 1_556 2_666
O10 K5 K10A 97.0(3) 1_556 2_666
O3 K5 K10A 146.5(3) 1_556 2_666
K7 K5 K10A 98.6(3) 1_456 2_666
W2 K5 K10A 123.9(3) 1_556 2_666
W7 K5 K10A 65.6(2) 1_556 2_666
K4B K5 K10A 114.2(3) 1_556 2_666
O2 K6 O55 133.5(3) . 1_565
O2 K6 O59 154.7(3) . 1_565
O55 K6 O59 55.9(2) 1_565 1_565
O2 K6 O10W 81.9(5) . .
O55 K6 O10W 142.5(5) 1_565 .
O59 K6 O10W 98.2(5) 1_565 .
O2 K6 O64 100.5(3) . 1_565
O55 K6 O64 55.2(2) 1_565 1_565
O59 K6 O64 64.4(2) 1_565 1_565
O10W K6 O64 142.9(5) . 1_565
O2 K6 O21W 103.5(7) . .
O55 K6 O21W 55.7(6) 1_565 .
O59 K6 O21W 99.9(6) 1_565 .
O10W K6 O21W 112.2(8) . .
O64 K6 O21W 103.2(7) 1_565 .
O2 K6 O70 100.7(3) . 1_565
O55 K6 O70 93.5(3) 1_565 1_565
O59 K6 O70 54.0(2) 1_565 1_565
O10W K6 O70 90.0(5) . 1_565
O64 K6 O70 53.1(2) 1_565 1_565
O21W K6 O70 149.0(6) . 1_565
O2 K6 O3 54.8(2) . .
O55 K6 O3 87.1(3) 1_565 .
O59 K6 O3 143.0(3) 1_565 .
O10W K6 O3 112.7(5) . .
O64 K6 O3 97.8(3) 1_565 .
O21W K6 O3 50.5(7) . .
O70 K6 O3 140.8(3) 1_565 .
O2 K6 W16 127.9(2) . 1_565
O55 K6 W16 80.8(2) 1_565 1_565
O59 K6 W16 28.29(16) 1_565 1_565
O10W K6 W16 84.4(4) . 1_565
O64 K6 W16 64.81(19) 1_565 1_565
O21W K6 W16 128.1(6) . 1_565
O70 K6 W16 29.28(15) 1_565 1_565
O3 K6 W16 162.5(2) . 1_565
O2 K6 W2 29.71(17) . .
O55 K6 W2 113.3(2) 1_565 .
O59 K6 W2 168.7(3) 1_565 .
O10W K6 W2 92.9(4) . .
O64 K6 W2 107.5(2) 1_565 .
O21W K6 W2 73.8(6) . .
O70 K6 W2 128.5(2) 1_565 .
O3 K6 W2 26.82(15) . .
W16 K6 W2 157.22(14) 1_565 .
O2 K6 W15 162.0(3) . 1_565
O55 K6 W15 28.67(18) 1_565 1_565
O59 K6 W15 31.71(16) 1_565 1_565
O10W K6 W15 116.0(5) . 1_565
O64 K6 W15 66.80(18) 1_565 1_565
O21W K6 W15 69.0(6) . 1_565
O70 K6 W15 82.09(17) 1_565 1_565
O3 K6 W15 112.4(2) . 1_565
W16 K6 W15 59.79(7) 1_565 1_565
W2 K6 W15 139.25(15) . 1_565
O2 K6 W14 111.9(3) . 1_565
O55 K6 W14 28.04(18) 1_565 1_565
O59 K6 W14 66.03(19) 1_565 1_565
O10W K6 W14 164.2(5) . 1_565
O64 K6 W14 30.70(17) 1_565 1_565
O21W K6 W14 72.9(6) . 1_565
O70 K6 W14 80.33(19) 1_565 1_565
O3 K6 W14 82.3(2) . 1_565
W16 K6 W14 81.07(9) 1_565 1_565
W2 K6 W14 102.89(14) . 1_565
W15 K6 W14 50.62(6) 1_565 1_565
K10B K7 O19W 103.0(10) . .
K10B K7 O21 91.3(6) . 2_665
O19W K7 O21 100.1(8) . 2_665
K10B K7 O21 123.0(7) . 1_655
O19W K7 O21 134.0(9) . 1_655
O21 K7 O21 79.8(4) 2_665 1_655
K10B K7 O12 84.8(7) . 1_655
O19W K7 O12 140.2(8) . 1_655
O21 K7 O12 118.9(4) 2_665 1_655
O21 K7 O12 54.0(3) 1_655 1_655
K10B K7 K10 26.4(6) . .
O19W K7 K10 128.4(9) . .
O21 K7 K10 92.6(4) 2_665 .
O21 K7 K10 97.3(4) 1_655 .
O12 K7 K10 61.3(3) 1_655 .
K10B K7 O4 95.1(7) . 1_655
O19W K7 O4 87.1(8) . 1_655
O21 K7 O4 169.0(5) 2_665 1_655
O21 K7 O4 89.3(4) 1_655 1_655
O12 K7 O4 53.1(3) 1_655 1_655
K10 K7 O4 89.2(4) . 1_655
K10B K7 O10 142.2(7) . 1_655
O19W K7 O10 93.1(8) . 1_655
O21 K7 O10 119.5(5) 2_665 1_655
O21 K7 O10 51.4(3) 1_655 1_655
O12 K7 O10 62.0(3) 1_655 1_655
K10 K7 O10 123.0(4) . 1_655
O4 K7 O10 51.3(3) 1_655 1_655
K10B K7 O16W 24.4(8) . .
O19W K7 O16W 78.6(11) . .
O21 K7 O16W 93.5(8) 2_665 .
O21 K7 O16W 147.2(8) 1_655 .
O12 K7 O16W 104.9(8) 1_655 .
K10 K7 O16W 50.7(7) . .
O4 K7 O16W 96.0(8) 1_655 .
O10 K7 O16W 146.9(8) 1_655 .
K10B K7 K5 152.8(7) . 1_654
O19W K7 K5 49.9(8) . 1_654
O21 K7 K5 95.2(4) 2_665 1_654
O21 K7 K5 84.1(3) 1_655 1_654
O12 K7 K5 114.4(4) 1_655 1_654
K10 K7 K5 172.2(4) . 1_654
O4 K7 K5 83.2(3) 1_655 1_654
O10 K7 K5 52.4(3) 1_655 1_654
O16W K7 K5 128.6(7) . 1_654
K10B K7 W3 79.1(6) . 1_655
O19W K7 W3 114.4(8) . 1_655
O21 K7 W3 145.4(4) 2_665 1_655
O21 K7 W3 78.1(3) 1_655 1_655
O12 K7 W3 27.94(18) 1_655 1_655
K10 K7 W3 64.5(2) . 1_655
O4 K7 W3 29.20(18) 1_655 1_655
O10 K7 W3 63.1(2) 1_655 1_655
O16W K7 W3 91.0(7) . 1_655
K5 K7 W3 108.5(3) 1_654 1_655
K10B K7 W8 108.0(6) . 2_665
O19W K7 W8 73.7(8) . 2_665
O21 K7 W8 28.8(2) 2_665 2_665
O21 K7 W8 90.3(3) 1_655 2_665
O12 K7 W8 141.5(4) 1_655 2_665
K10 K7 W8 118.0(3) . 2_665
O4 K7 W8 152.6(4) 1_655 2_665
O10 K7 W8 109.2(4) 1_655 2_665
O16W K7 W8 99.1(7) . 2_665
K5 K7 W8 69.5(2) 1_654 2_665
W3 K7 W8 168.3(3) 1_655 2_665
O14 K8 O48 62.7(3) . .
O14 K8 O40 105.6(3) . 2_656
O48 K8 O40 160.9(4) . 2_656
O14 K8 O30 158.9(4) . 2_656
O48 K8 O30 102.3(3) . 2_656
O40 K8 O30 84.1(3) 2_656 2_656
O14 K8 W12 84.0(2) . 2_656
O48 K8 W12 137.9(3) . 2_656
O40 K8 W12 23.92(18) 2_656 2_656
O30 K8 W12 101.0(2) 2_656 2_656
O14 K8 W5 137.3(3) . 2_656
O48 K8 W5 82.5(2) . 2_656
O40 K8 W5 99.9(2) 2_656 2_656
O30 K8 W5 22.03(17) 2_656 2_656
W12 K8 W5 110.58(18) 2_656 2_656
O13W K8A O13W 26.1(9) 1_545 2_666
O13W K8A O48 72.1(5) 1_545 .
O13W K8A O48 85.3(5) 2_666 .
O13W K8A O14 86.6(6) 1_545 .
O13W K8A O14 72.2(6) 2_666 .
O48 K8A O14 63.1(3) . .
O13W K8A O30 94.3(6) 1_545 2_656
O13W K8A O30 113.0(6) 2_666 2_656
O48 K8A O30 105.5(3) . 2_656
O14 K8A O30 167.8(3) . 2_656
O13W K8A O40 114.0(6) 1_545 2_656
O13W K8A O40 96.2(5) 2_666 2_656
O48 K8A O40 167.3(3) . 2_656
O14 K8A O40 105.2(3) . 2_656
O30 K8A O40 85.5(3) 2_656 2_656
O13W K8A O14W 157.9(8) 1_545 .
O13W K8A O14W 168.1(9) 2_666 .
O48 K8A O14W 89.4(7) . .
O14 K8A O14W 95.8(7) . .
O30 K8A O14W 78.8(7) 2_656 .
O40 K8A O14W 86.6(7) 2_656 .
O13W K8A W12 95.5(5) 1_545 2_656
O13W K8A W12 73.2(5) 2_666 2_656
O48 K8A W12 147.2(2) . 2_656
O14 K8A W12 86.4(2) . 2_656
O30 K8A W12 105.6(2) 2_656 2_656
O40 K8A W12 26.07(17) 2_656 2_656
O14W K8A W12 106.6(7) . 2_656
O13W K8A W5 72.3(5) 1_545 2_656
O13W K8A W5 95.0(5) 2_666 2_656
O48 K8A W5 87.4(2) . 2_656
O14 K8A W5 148.2(2) . 2_656
O30 K8A W5 25.00(17) 2_656 2_656
O40 K8A W5 105.0(2) 2_656 2_656
O14W K8A W5 95.5(7) . 2_656
W12 K8A W5 118.42(14) 2_656 2_656
O3W K9 O10W 73.6(5) . 2_566
O3W K9 O65 125.8(4) . 2_556
O10W K9 O65 78.0(5) 2_566 2_556
O3W K9 O7 63.5(3) . .
O10W K9 O7 137.1(5) 2_566 .
O65 K9 O7 129.8(3) 2_556 .
O3W K9 O6 95.9(3) . .
O10W K9 O6 133.3(5) 2_566 .
O65 K9 O6 136.0(3) 2_556 .
O7 K9 O6 53.2(2) . .
O3W K9 O13 124.5(4) . .
O10W K9 O13 161.8(5) 2_566 .
O65 K9 O13 88.9(3) 2_556 .
O7 K9 O13 61.1(3) . .
O6 K9 O13 52.0(2) . .
O3W K9 O25 90.9(3) . .
O10W K9 O25 134.7(5) 2_566 .
O65 K9 O25 77.6(3) 2_556 .
O7 K9 O25 52.2(2) . .
O6 K9 O25 89.7(3) . .
O13 K9 O25 52.0(2) . .
O3W K9 O22W 56.5(7) . .
O10W K9 O22W 65.2(9) 2_566 .
O65 K9 O22W 69.9(7) 2_556 .
O7 K9 O22W 92.0(8) . .
O6 K9 O22W 144.4(9) . .
O13 K9 O22W 122.1(8) . .
O25 K9 O22W 70.7(8) . .
O3W K9 K11 145.0(4) . 2_566
O10W K9 K11 74.5(5) 2_566 2_566
O65 K9 K11 59.6(3) 2_556 2_566
O7 K9 K11 144.8(3) . 2_566
O6 K9 K11 95.4(3) . 2_566
O13 K9 K11 88.0(3) . 2_566
O25 K9 K11 122.2(3) . 2_566
O22W K9 K11 120.2(8) . 2_566
O3W K9 W4 66.3(3) . .
O10W K9 W4 131.9(5) 2_566 .
O65 K9 W4 104.8(3) 2_556 .
O7 K9 W4 27.25(16) . .
O6 K9 W4 77.6(2) . .
O13 K9 W4 63.4(2) . .
O25 K9 W4 29.20(15) . .
O22W K9 W4 70.9(8) . .
K11 K9 W4 148.7(3) 2_566 .
O3W K9 W1 69.9(3) . .
O10W K9 W1 130.7(5) 2_566 .
O65 K9 W1 151.2(3) 2_556 .
O7 K9 W1 28.98(16) . .
O6 K9 W1 28.91(16) . .
O13 K9 W1 63.7(2) . .
O25 K9 W1 78.2(2) . .
O22W K9 W1 115.8(8) . .
K11 K9 W1 124.0(3) 2_566 .
W4 K9 W1 56.17(10) . .
O3W K9 K11B 144.6(5) . 2_566
O10W K9 K11B 83.9(6) 2_566 2_566
O65 K9 K11B 73.5(4) 2_556 2_566
O7 K9 K11B 130.9(5) . 2_566
O6 K9 K11B 79.8(4) . 2_566
O13 K9 K11B 80.3(4) . 2_566
O25 K9 K11B 124.0(4) . 2_566
O22W K9 K11B 135.8(9) . 2_566
K11 K9 K11B 15.8(4) 2_566 2_566
W4 K9 K11B 143.7(4) . 2_566
W1 K9 K11B 108.2(4) . 2_566
O20 K10 O5 161.8(4) 2_665 1_655
O20 K10 O52 92.8(3) 2_665 1_565
O5 K10 O52 105.1(3) 1_655 1_565
O20 K10 K7 80.9(3) 2_665 .
O5 K10 K7 83.6(3) 1_655 .
O52 K10 K7 137.2(4) 1_565 .
O20 K10 O12 107.6(3) 2_665 1_655
O5 K10 O12 55.3(3) 1_655 1_655
O52 K10 O12 157.7(3) 1_565 1_655
K7 K10 O12 57.5(3) . 1_655
O20 K10 O22 63.2(3) 2_665 1_655
O5 K10 O22 103.9(3) 1_655 1_655
O52 K10 O22 137.3(3) 1_565 1_655
K7 K10 O22 76.6(3) . 1_655
O12 K10 O22 52.1(2) 1_655 1_655
O20 K10 W3 136.0(3) 2_665 1_655
O5 K10 W3 26.30(19) 1_655 1_655
O52 K10 W3 131.2(3) 1_565 1_655
K7 K10 W3 67.2(2) . 1_655
O12 K10 W3 29.20(16) 1_655 1_655
O22 K10 W3 80.0(2) 1_655 1_655
O20 K10 W7 20.33(19) 2_665 2_665
O5 K10 W7 149.6(3) 1_655 2_665
O52 K10 W7 94.2(2) 1_565 2_665
K7 K10 W7 66.5(2) . 2_665
O12 K10 W7 108.1(2) 1_655 2_665
O22 K10 W7 75.1(2) 1_655 2_665
W3 K10 W7 131.12(19) 1_655 2_665
O20 K10 W8 81.9(3) 2_665 1_655
O5 K10 W8 82.7(2) 1_655 1_655
O52 K10 W8 157.2(3) 1_565 1_655
K7 K10 W8 64.2(2) . 1_655
O12 K10 W8 28.89(16) 1_655 1_655
O22 K10 W8 23.32(17) 1_655 1_655
W3 K10 W8 57.46(9) 1_655 1_655
W7 K10 W8 88.56(14) 2_665 1_655
O20 K10 Na1 81.3(3) 2_665 .
O5 K10 Na1 114.1(3) 1_655 .
O52 K10 Na1 43.4(2) 1_565 .
K7 K10 Na1 162.2(3) . .
O12 K10 Na1 129.8(2) 1_655 .
O22 K10 Na1 95.8(2) 1_655 .
W3 K10 Na1 128.03(18) 1_655 .
W7 K10 Na1 96.09(15) 2_665 .
W8 K10 Na1 113.72(16) 1_655 .
O20 K10 K5 33.7(2) 2_665 2_666
O5 K10 K5 136.5(3) 1_655 2_666
O52 K10 K5 109.6(3) 1_565 2_666
K7 K10 K5 88.2(3) . 2_666
O12 K10 K5 84.5(2) 1_655 2_666
O22 K10 K5 33.03(18) 1_655 2_666
W3 K10 K5 112.93(17) 1_655 2_666
W7 K10 K5 51.34(10) 2_665 2_666
W8 K10 K5 55.64(11) 1_655 2_666
Na1 K10 K5 77.28(14) . 2_666
O12W K10A O20 122.4(13) . 2_665
O12W K10A O52 98.7(14) . 1_565
O20 K10A O52 90.8(5) 2_665 1_565
O12W K10A O22 95.6(14) . 1_655
O20 K10A O22 64.5(5) 2_665 1_655
O52 K10A O22 155.3(7) 1_565 1_655
O12W K10A O6W 52.0(12) . 2_666
O20 K10A O6W 172.3(8) 2_665 2_666
O52 K10A O6W 95.3(6) 1_565 2_666
O22 K10A O6W 109.4(7) 1_655 2_666
O12W K10A O5 111.3(13) . 1_655
O20 K10A O5 124.1(6) 2_665 1_655
O52 K10A O5 95.4(5) 1_565 1_655
O22 K10A O5 98.1(5) 1_655 1_655
O6W K10A O5 60.0(5) 2_666 1_655
O12W K10A Na1 48.1(12) . .
O20 K10A Na1 98.5(5) 2_665 .
O52 K10A Na1 55.9(4) 1_565 .
O22 K10A Na1 125.2(6) 1_655 .
O6W K10A Na1 81.1(5) 2_666 .
O5 K10A Na1 130.1(6) 1_655 .
O12W K10A K11A 89.7(13) . 2_666
O20 K10A K11A 141.0(6) 2_665 2_666
O52 K10A K11A 60.5(5) 1_565 2_666
O22 K10A K11A 139.9(6) 1_655 2_666
O6W K10A K11A 46.7(5) 2_666 2_666
O5 K10A K11A 44.0(4) 1_655 2_666
Na1 K10A K11A 86.9(5) . 2_666
O12W K10A W8 99.7(13) . 1_655
O20 K10A W8 79.9(5) 2_665 1_655
O52 K10A W8 161.6(6) 1_565 1_655
O22 K10A W8 21.1(2) 1_655 1_655
O6W K10A W8 95.5(5) 2_666 1_655
O5 K10A W8 77.2(4) 1_655 1_655
Na1 K10A W8 140.8(5) . 1_655
K11A K10A W8 118.9(5) 2_666 1_655
O12W K10A K7 156.0(14) . .
O20 K10A K7 61.9(4) 2_665 .
O52 K10A K7 105.0(5) 1_565 .
O22 K10A K7 63.9(4) 1_655 .
O6W K10A K7 120.6(6) 2_666 .
O5 K10A K7 62.8(4) 1_655 .
Na1 K10A K7 154.3(5) . .
K11A K10A K7 98.3(5) 2_666 .
W8 K10A K7 56.6(3) 1_655 .
O12W K10A K5 88.7(13) . 2_666
O20 K10A K5 41.7(3) 2_665 2_666
O52 K10A K5 122.3(5) 1_565 2_666
O22 K10A K5 37.9(3) 1_655 2_666
O6W K10A K5 130.6(6) 2_666 2_666
O5 K10A K5 134.6(5) 1_655 2_666
Na1 K10A K5 93.9(4) . 2_666
K11A K10A K5 177.0(6) 2_666 2_666
W8 K10A K5 59.0(3) 1_655 2_666
K7 K10A K5 82.2(4) . 2_666
K7 K10B O52 168.3(11) . 1_565
K7 K10B O20 82.8(8) . 2_665
O52 K10B O20 88.1(7) 1_565 2_665
K7 K10B O32 82.0(8) . 2_665
O52 K10B O32 98.6(8) 1_565 2_665
O20 K10B O32 53.9(5) 2_665 2_665
K7 K10B O5 82.7(7) . 1_655
O52 K10B O5 96.4(8) 1_565 1_655
O20 K10B O5 123.5(9) 2_665 1_655
O32 K10B O5 164.6(10) 2_665 1_655
K7 K10B W7 74.2(7) . 2_665
O52 K10B W7 100.7(7) 1_565 2_665
O20 K10B W7 27.3(3) 2_665 2_665
O32 K10B W7 28.4(3) 2_665 2_665
O5 K10B W7 143.7(9) 1_655 2_665
O1 K11 O6W 164.5(6) . .
O1 K11 O23W 84.5(4) . .
O6W K11 O23W 80.0(5) . .
O1 K11 O70 82.9(4) . 1_565
O6W K11 O70 92.3(5) . 1_565
O23W K11 O70 75.7(4) . 1_565
O1 K11 O65 117.3(4) . 1_565
O6W K11 O65 70.1(5) . 1_565
O23W K11 O65 118.0(4) . 1_565
O70 K11 O65 53.6(3) 1_565 1_565
O1 K11 K9 108.1(4) . 2_566
O6W K11 K9 87.2(5) . 2_566
O23W K11 K9 165.9(5) . 2_566
O70 K11 K9 99.2(4) 1_565 2_566
O65 K11 K9 51.1(3) 1_565 2_566
O1 K11 W16 107.9(4) . 1_565
O6W K11 W16 72.2(4) . 1_565
O23W K11 W16 92.8(3) . 1_565
O70 K11 W16 29.03(19) 1_565 1_565
O65 K11 W16 26.99(18) 1_565 1_565
K9 K11 W16 77.6(3) 2_566 1_565
O1 K11 K1 40.7(2) . .
O6W K11 K1 123.8(5) . .
O23W K11 K1 43.8(3) . .
O70 K11 K1 75.7(3) 1_565 .
O65 K11 K1 128.8(4) 1_565 .
K9 K11 K1 148.5(3) 2_566 .
W16 K11 K1 104.3(3) 1_565 .
O1 K11 K6 59.2(3) . .
O6W K11 K6 124.3(5) . .
O23W K11 K6 105.0(4) . .
O70 K11 K6 40.3(2) 1_565 .
O65 K11 K6 58.5(2) 1_565 .
K9 K11 K6 77.5(2) 2_566 .
W16 K11 K6 52.29(15) 1_565 .
K1 K11 K6 79.3(2) . .
O1 K11 K9 54.6(3) . .
O6W K11 K9 136.2(5) . .
O23W K11 K9 121.4(4) . .
O70 K11 K9 128.3(3) 1_565 .
O65 K11 K9 117.8(3) 1_565 .
K9 K11 K9 72.2(2) 2_566 .
W16 K11 K9 135.5(3) 1_565 .
K1 K11 K9 86.5(2) . .
K6 K11 K9 89.2(2) . .
O23W K11A O5 148.6(9) . 2_566
O23W K11A O51 64.7(5) . 2_656
O5 K11A O51 132.2(8) 2_566 2_656
O23W K11A O6W 80.5(7) . .
O5 K11A O6W 68.2(6) 2_566 .
O51 K11A O6W 124.3(8) 2_656 .
O23W K11A O3W 108.7(7) . .
O5 K11A O3W 98.3(7) 2_566 .
O51 K11A O3W 90.5(6) 2_656 .
O6W K11A O3W 143.3(8) . .
O23W K11A K10A 102.1(6) . 2_666
O5 K11A K10A 55.6(5) 2_566 2_666
O51 K11A K10A 95.0(6) 2_656 2_666
O6W K11A K10A 50.1(5) . 2_666
O3W K11A K10A 148.0(7) . 2_666
O23W K11A W13 72.4(5) . 2_656
O5 K11A W13 112.9(6) 2_566 2_656
O51 K11A W13 24.8(2) 2_656 2_656
O6W K11A W13 105.7(6) . 2_656
O3W K11A W13 110.9(6) . 2_656
K10A K11A W13 70.3(4) 2_666 2_656
O23W K11A K1 39.2(4) . .
O5 K11A K1 160.0(6) 2_566 .
O51 K11A K1 65.6(4) 2_656 .
O6W K11A K1 111.7(7) . .
O3W K11A K1 69.5(4) . .
K10A K11A K1 140.7(6) 2_666 .
W13 K11A K1 86.8(4) 2_656 .
O23W K11A K9 106.9(6) . 2_566
O5 K11A K9 59.5(4) 2_566 2_566
O51 K11A K9 168.0(7) 2_656 2_566
O6W K11A K9 59.5(5) . 2_566
O3W K11A K9 84.1(4) . 2_566
K10A K11A K9 95.2(5) 2_666 2_566
W13 K11A K9 164.6(5) 2_656 2_566
K1 K11A K9 102.4(4) . 2_566
O23W K11B O6W 79.5(8) . .
O23W K11B O1 81.7(8) . .
O6W K11B O1 134.2(11) . .
O23W K11B O3W 111.2(9) . .
O6W K11B O3W 159.5(12) . .
O1 K11B O3W 66.1(6) . .
O23W K11B O5 127.5(9) . 2_566
O6W K11B O5 64.6(7) . 2_566
O1 K11B O5 150.6(10) . 2_566
O3W K11B O5 95.7(8) . 2_566
O23W K11B K9 134.4(9) . 2_566
O6W K11B K9 75.0(7) . 2_566
O1 K11B K9 89.7(7) . 2_566
O3W K11B K9 105.6(7) . 2_566
O5 K11B K9 72.6(6) 2_566 2_566
O23W K11B K1 44.2(4) . .
O6W K11B K1 121.0(9) . .
O1 K11B K1 42.0(4) . .
O3W K11B K1 75.4(6) . .
O5 K11B K1 158.8(9) 2_566 .
K9 K11B K1 128.1(7) 2_566 .
O23W K11B K9 134.9(8) . .
O6W K11B K9 143.9(9) . .
O1 K11B K9 59.4(5) . .
O3W K11B K9 34.7(4) . .
O5 K11B K9 92.3(6) 2_566 .
K9 K11B K9 71.6(4) 2_566 .
K1 K11B K9 90.9(5) . .
O3W K11C O5 116.1(14) . 2_566
O3W K11C O51 103.8(13) . 2_656
O5 K11C O51 137.0(14) 2_566 2_656
O3W K11C O23W 106.0(12) . .
O5 K11C O23W 121.4(13) 2_566 .
O51 K11C O23W 56.6(7) 2_656 .
O3W K11C W12 77.8(9) . 2_656
O5 K11C W12 159.6(12) 2_566 2_656
O51 K11C W12 26.0(4) 2_656 2_656
O23W K11C W12 63.7(7) . 2_656
O3W K11C W13 124.0(12) . 2_656
O5 K11C W13 113.4(11) 2_566 2_656
O51 K11C W13 23.7(4) 2_656 2_656
O23W K11C W13 66.6(6) . 2_656
W12 K11C W13 48.2(4) 2_656 2_656
O3W K11C K1 68.7(8) . .
O5 K11C K1 147.8(12) 2_566 .
O51 K11C K1 61.6(7) 2_656 .
O23W K11C K1 37.9(4) . .
W12 K11C K1 49.2(4) 2_656 .
W13 K11C K1 83.1(7) 2_656 .
O3W K11C K9 25.9(5) . .
O5 K11C K9 92.7(9) 2_566 .
O51 K11C K9 129.1(11) 2_656 .
O23W K11C K9 113.3(9) . .
W12 K11C K9 103.2(8) 2_656 .
W13 K11C K9 149.8(9) 2_656 .
K1 K11C K9 82.1(6) . .
O12W Na1 O4W 81.7(6) . .
O12W Na1 O1W 147.8(6) . .
O4W Na1 O1W 67.8(4) . .
O12W Na1 O67 86.2(6) . 2_656
O4W Na1 O67 88.1(3) . 2_656
O1W Na1 O67 102.3(3) . 2_656
O12W Na1 O69 148.4(6) . 1_565
O4W Na1 O69 112.7(4) . 1_565
O1W Na1 O69 59.4(3) . 1_565
O67 Na1 O69 67.2(3) 2_656 1_565
O12W Na1 O52 75.3(6) . 1_565
O4W Na1 O52 136.0(4) . 1_565
O1W Na1 O52 119.9(3) . 1_565
O67 Na1 O52 126.4(3) 2_656 1_565
O69 Na1 O52 106.3(3) 1_565 1_565
O12W Na1 K10A 23.8(6) . .
O4W Na1 K10A 92.5(4) . .
O1W Na1 K10A 143.3(4) . .
O67 Na1 K10A 107.8(4) 2_656 .
O69 Na1 K10A 153.6(4) 1_565 .
O52 Na1 K10A 54.3(4) 1_565 .
O12W Na1 K10 34.8(6) . .
O4W Na1 K10 100.2(3) . .
O1W Na1 K10 139.7(3) . .
O67 Na1 K10 116.0(2) 2_656 .
O69 Na1 K10 147.1(2) 1_565 .
O52 Na1 K10 43.5(2) 1_565 .
K10A Na1 K10 11.3(3) . .
O12W Na1 K1 125.4(6) . .
O4W Na1 K1 84.4(3) . .
O1W Na1 K1 63.5(3) . .
O67 Na1 K1 40.65(17) 2_656 .
O69 Na1 K1 36.56(18) 1_565 .
O52 Na1 K1 139.3(2) 1_565 .
K10A Na1 K1 148.3(3) . .
K10 Na1 K1 156.43(16) . .
O12W Na1 K4 125.8(6) . .
O4W Na1 K4 66.2(3) . .
O1W Na1 K4 31.4(3) . .
O67 Na1 K4 132.0(2) 2_656 .
O69 Na1 K4 85.6(2) 1_565 .
O52 Na1 K4 98.2(2) 1_565 .
K10A Na1 K4 112.9(3) . .
K10 Na1 K4 108.31(16) . .
K1 Na1 K4 94.77(13) . .
W1 O1 K11 156.8(5) . .
W1 O1 K1 102.2(4) . .
K11 O1 K1 100.8(3) . .
W1 O1 K11B 155.7(7) . .
K11 O1 K11B 23.3(5) . .
K1 O1 K11B 93.3(6) . .
W1 O2 W2 119.1(4) . .
W1 O2 K6 126.4(4) . .
W2 O2 K6 107.9(3) . .
W2 O3 K4B 104.5(4) . .
W2 O3 K5 100.6(3) . 1_554
K4B O3 K5 89.0(3) . 1_554
W2 O3 K4 101.2(4) . .
K4B O3 K4 7.02(16) . .
K5 O3 K4 95.8(3) 1_554 .
W2 O3 K6 94.5(3) . .
K4B O3 K6 111.8(3) . .
K5 O3 K6 150.4(3) 1_554 .
K4 O3 K6 106.2(3) . .
W3 O4 W2 119.3(4) . .
W3 O4 K7 97.3(4) . 1_455
W2 O4 K7 104.0(4) . 1_455
W3 O5 K11C 160.1(9) . 2_566
W3 O5 K11A 156.8(6) . 2_566
K11C O5 K11A 17.3(7) 2_566 2_566
W3 O5 K10 107.1(4) . 1_455
K11C O5 K10 92.8(8) 2_566 1_455
K11A O5 K10 88.4(5) 2_566 1_455
W3 O5 K11B 134.2(6) . 2_566
K11C O5 K11B 32.2(9) 2_566 2_566
K11A O5 K11B 23.0(6) 2_566 2_566
K10 O5 K11B 108.1(6) 1_455 2_566
W3 O5 K10B 114.0(6) . 1_455
K11C O5 K10B 84.4(9) 2_566 1_455
K11A O5 K10B 87.4(7) 2_566 1_455
K10 O5 K10B 25.1(5) 1_455 1_455
K11B O5 K10B 110.3(7) 2_566 1_455
W3 O5 K10A 108.0(5) . 1_455
K11C O5 K10A 90.2(8) 2_566 1_455
K11A O5 K10A 80.4(6) 2_566 1_455
K10 O5 K10A 21.0(3) 1_455 1_455
K11B O5 K10A 95.3(6) 2_566 1_455
K10B O5 K10A 44.8(5) 1_455 1_455
W1 O6 W3 119.5(4) . .
W1 O6 K9 103.7(3) . .
W3 O6 K9 108.2(3) . .
W4 O7 W1 149.4(5) . .
W4 O7 K9 106.3(3) . .
W1 O7 K9 103.9(3) . .
W1 O8 W5 154.1(4) . .
W1 O8 K1 97.2(3) . .
W5 O8 K1 100.0(3) . .
W2 O9 W6 149.6(4) . .
W2 O9 K4B 97.2(3) . .
W6 O9 K4B 98.6(3) . .
W2 O9 K4 103.7(3) . .
W6 O9 K4 95.3(3) . .
K4B O9 K4 8.92(14) . .
W2 O10 W7 146.5(5) . .
W2 O10 K5 100.0(3) . 1_554
W7 O10 K5 100.0(3) . 1_554
W2 O10 K7 108.3(4) . 1_455
W7 O10 K7 103.6(4) . 1_455
K5 O10 K7 70.4(3) 1_554 1_455
Si1 O11 W1 124.6(4) . .
Si1 O11 W2 122.6(4) . .
W1 O11 W2 92.2(3) . .
Si1 O11 W3 124.5(4) . .
W1 O11 W3 92.2(3) . .
W2 O11 W3 91.4(3) . .
W3 O12 W8 154.8(5) . .
W3 O12 K7 102.4(4) . 1_455
W8 O12 K7 101.0(4) . 1_455
W3 O12 K10 95.2(3) . 1_455
W8 O12 K10 104.2(3) . 1_455
K7 O12 K10 61.1(3) 1_455 1_455
W9 O13 W3 148.4(5) . .
W9 O13 K9 105.6(3) . .
W3 O13 K9 104.6(3) . .
W4 O14 K8 155.2(5) . .
W4 O14 K8A 145.3(5) . .
K8 O14 K8A 11.37(18) . .
W4 O15 W5 153.5(4) . .
W5 O16 K1 108.5(4) . .
W5 O17 W6 118.6(4) . .
W6 O18 K4 150.8(4) . 2_665
W6 O18 K4B 153.0(5) . 2_665
K4 O18 K4B 9.88(15) 2_665 2_665
W6 O18 K4 113.4(4) . .
K4 O18 K4 91.1(3) 2_665 .
K4B O18 K4 92.8(3) 2_665 .
W6 O18 K4B 111.3(4) . .
K4 O18 K4B 90.4(3) 2_665 .
K4B O18 K4B 93.6(3) 2_665 .
K4 O18 K4B 9.17(15) . .
W7 O19 W6 159.1(5) . .
W7 O20 K10 126.6(4) . 2_665
W7 O20 K10A 150.9(6) . 2_665
K10 O20 K10A 25.0(4) 2_665 2_665
W7 O20 K5 109.2(4) . 1_554
K10 O20 K5 115.3(3) 2_665 1_554
K10A O20 K5 97.3(4) 2_665 1_554
W7 O20 K10B 100.2(6) . 2_665
K10 O20 K10B 27.5(5) 2_665 2_665
K10A O20 K10B 50.6(6) 2_665 2_665
K5 O20 K10B 140.9(6) 1_554 2_665
W8 O21 W7 118.8(4) . .
W8 O21 K7 106.5(4) . 2_665
W7 O21 K7 111.2(4) . 2_665
W8 O21 K7 105.6(4) . 1_455
W7 O21 K7 112.8(4) . 1_455
K7 O21 K7 100.2(4) 2_665 1_455
W8 O22 K5 139.2(5) . 2_566
W8 O22 K10A 120.7(5) . 1_455
K5 O22 K10A 100.0(5) 2_566 1_455
W8 O22 K10 109.8(4) . 1_455
K5 O22 K10 107.1(3) 2_566 1_455
K10A O22 K10 22.5(4) 1_455 1_455
W9 O23 W8 151.3(4) . .
W9 O24 K2 149.1(4) . 1_455
W9 O24 K3 93.6(3) . .
K2 O24 K3 99.5(2) 1_455 .
W9 O25 W4 120.1(4) . .
W9 O25 K3 111.5(3) . .
W4 O25 K3 124.5(3) . .
W9 O25 K9 102.2(3) . .
W4 O25 K9 99.9(3) . .
K3 O25 K9 87.5(3) . .
Si1 O26 Zn1 121.2(4) . .
Si1 O26 W9 123.6(4) . .
Zn1 O26 W9 94.9(3) . .
Si1 O26 W4 123.1(4) . .
Zn1 O26 W4 94.7(3) . .
W9 O26 W4 91.4(3) . .
Si1 O27 W5 127.2(4) . .
Si1 O27 W6 126.3(4) . .
W5 O27 W6 91.8(3) . .
Si1 O27 Zn4 122.6(4) . .
W5 O27 Zn4 88.2(3) . .
W6 O27 Zn4 89.3(3) . .
Si1 O28 W8 126.6(4) . .
Si1 O28 W7 126.2(4) . .
W8 O28 W7 91.6(3) . .
Si1 O28 Zn2 123.6(4) . .
W8 O28 Zn2 88.3(2) . .
W7 O28 Zn2 89.0(3) . .
W11 O29 W4 137.7(4) . .
W11 O29 Zn1 109.1(3) . .
W4 O29 Zn1 109.0(3) . .
W5 O30 Zn4 113.6(4) . .
W5 O30 K8A 113.2(4) . 2_656
Zn4 O30 K8A 124.4(3) . 2_656
W5 O30 K8 120.5(4) . 2_656
Zn4 O30 K8 122.0(4) . 2_656
K8A O30 K8 10.90(17) 2_656 2_656
W6 O31 Zn4 114.0(4) . .
W7 O32 Zn2 114.1(4) . .
W7 O32 K10B 98.5(6) . 2_665
Zn2 O32 K10B 137.6(6) . 2_665
W8 O33 Zn2 114.2(4) . .
Zn2 O34 Zn4 133.3(5) . .
Zn2 O34 Zn6B 91.8(3) . .
Zn4 O34 Zn6B 123.1(4) . .
Zn2 O34 Zn6A 120.9(4) . .
Zn4 O34 Zn6A 93.9(3) . .
Zn6B O34 Zn6A 30.35(17) . .
W10 O35 W9 137.3(4) . .
W10 O35 Zn1 109.3(3) . .
W9 O35 Zn1 109.0(3) . .
Zn1 O36 Zn4 124.9(4) . .
Zn1 O36 Zn5 126.5(4) . .
Zn4 O36 Zn5 91.9(3) . .
Zn1 O36 H36A 103.5 . .
Zn4 O36 H36A 103.4 . .
Zn5 O36 H36A 103.5 . .
Zn1 O37 Zn3 126.6(4) . .
Zn1 O37 Zn2 124.5(4) . .
Zn3 O37 Zn2 91.7(3) . .
Zn1 O37 H37A 103.6 . .
Zn3 O37 H37A 103.6 . .
Zn2 O37 H37A 103.6 . .
Si2 O38 Zn1 121.6(4) . .
Si2 O38 W10 123.2(4) . .
Zn1 O38 W10 93.7(3) . .
Si2 O38 W11 123.5(4) . .
Zn1 O38 W11 94.7(3) . .
W10 O38 W11 92.0(3) . .
Zn5 O39 Zn4 94.1(5) . .
Zn5 O39 Zn6A 92.0(4) . .
Zn4 O39 Zn6A 91.1(4) . .
Zn5 O39 H39A 123.6 . .
Zn4 O39 H39A 123.4 . .
Zn6A O39 H39A 123.6 . .
W12 O40 Zn5 113.9(4) . .
W12 O40 K8 116.4(4) . 2_656
Zn5 O40 K8 125.9(4) . 2_656
W12 O40 K8A 110.1(4) . 2_656
Zn5 O40 K8A 126.8(3) . 2_656
K8 O40 K8A 11.14(17) 2_656 2_656
W13 O41 Zn5 114.3(5) . .
W14 O42 Zn3 115.2(4) . .
W15 O43 Zn3 114.4(4) . .
Si2 O44 W12 127.6(4) . .
Si2 O44 Zn5 123.1(4) . .
W12 O44 Zn5 88.6(3) . .
Si2 O44 W13 125.7(4) . .
W12 O44 W13 91.2(3) . .
Zn5 O44 W13 89.1(3) . .
Si2 O45 W15 127.1(5) . .
Si2 O45 W14 126.3(4) . .
W15 O45 W14 91.5(3) . .
Si2 O45 Zn3 122.5(4) . .
W15 O45 Zn3 88.9(3) . .
W14 O45 Zn3 89.2(3) . .
W10 O46 K2 149.4(5) . 1_455
W10 O46 K3 104.2(4) . 2_556
K2 O46 K3 90.6(3) 1_455 2_556
W10 O46 K3 93.5(3) . .
K2 O46 K3 98.7(3) 1_455 .
K3 O46 K3 127.2(3) 2_556 .
W10 O47 W11 119.8(4) . .
W10 O47 K3 110.9(3) . .
W11 O47 K3 124.9(3) . .
W10 O47 K2 107.5(3) . 2_656
W11 O47 K2 94.9(3) . 2_656
K3 O47 K2 89.0(2) . 2_656
W11 O48 K8A 146.3(4) . .
W11 O48 K8 155.6(4) . .
K8A O48 K8 11.46(18) . .
W11 O49 W12 153.1(4) . .
W12 O50 K1 107.2(4) . 2_656
W12 O51 W13 119.1(4) . .
W12 O51 K11C 114.5(8) . 2_656
W13 O51 K11C 120.6(8) . 2_656
W12 O51 K11A 122.8(5) . 2_656
W13 O51 K11A 117.4(5) . 2_656
K11C O51 K11A 17.0(7) 2_656 2_656
W13 O52 K10A 168.2(6) . 1_545
W13 O52 K10B 129.1(7) . 1_545
K10A O52 K10B 50.2(6) 1_545 1_545
W13 O52 Na1 112.8(4) . 1_545
K10A O52 Na1 69.7(4) 1_545 1_545
K10B O52 Na1 118.1(6) 1_545 1_545
W13 O52 K10 153.0(5) . 1_545
K10A O52 K10 23.7(4) 1_545 1_545
K10B O52 K10 26.7(5) 1_545 1_545
Na1 O52 K10 93.0(3) 1_545 1_545
W14 O53 W13 158.2(5) . .
W14 O54 K4 160.0(5) . 1_545
W14 O54 K4B 165.8(5) . 1_545
K4 O54 K4B 10.22(16) 1_545 1_545
W15 O55 W14 117.4(4) . .
W15 O55 K6 107.1(4) . 1_545
W14 O55 K6 109.7(3) . 1_545
W10 O57 W15 154.0(4) . .
Si2 O58 W17 125.2(4) . .
Si2 O58 W16 124.9(4) . .
W17 O58 W16 92.7(3) . .
Si2 O58 W18 121.9(4) . .
W17 O58 W18 91.3(3) . .
W16 O58 W18 91.1(2) . .
W16 O59 W15 153.9(4) . .
W16 O59 K6 103.8(3) . 1_545
W15 O59 K6 100.8(3) . 1_545
W10 O60 W16 147.4(4) . .
W10 O60 K3 97.5(3) . 2_556
W16 O60 K3 92.3(3) . 2_556
W10 O60 K2 105.4(3) . 2_656
W16 O60 K2 103.7(3) . 2_656
K3 O60 K2 98.6(2) 2_556 2_656
W11 O61 W17 148.4(5) . .
W11 O61 K2 107.1(3) . 2_656
W17 O61 K2 104.2(3) . 2_656
W17 O62 W12 154.7(4) . .
W17 O62 K1 99.6(3) . 2_656
W12 O62 K1 99.0(3) . 2_656
W18 O63 W13 147.7(4) . .
W18 O64 W14 148.0(5) . .
W18 O64 K6 108.6(4) . 1_545
W14 O64 K6 101.7(3) . 1_545
W16 O65 K9 162.5(5) . 2_556
W16 O65 K3 103.4(4) . 2_556
K9 O65 K3 90.5(3) 2_556 2_556
W16 O65 K11 98.0(4) . 1_545
K9 O65 K11 69.3(3) 2_556 1_545
K3 O65 K11 158.2(4) 2_556 1_545
W17 O66 W16 119.0(4) . .
W17 O66 K2 99.2(3) . 2_656
W16 O66 K2 111.7(3) . 2_656
W17 O67 K1 99.2(4) . 2_656
W17 O67 Na1 157.6(4) . 2_656
K1 O67 Na1 97.6(3) 2_656 2_656
W17 O68 W18 119.2(4) . .
W18 O69 K1 147.6(5) . 1_545
W18 O69 Na1 106.4(4) . 1_545
K1 O69 Na1 102.0(3) 1_545 1_545
W16 O70 W18 120.1(4) . .
W16 O70 K11 100.4(4) . 1_545
W18 O70 K11 130.0(4) . 1_545
W16 O70 K6 97.9(3) . 1_545
W18 O70 K6 101.3(3) . 1_545
K11 O70 K6 100.5(3) 1_545 1_545
Zn2 O71 Zn3 93.3(4) . .
Zn2 O71 Zn6B 87.0(4) . .
Zn3 O71 Zn6B 90.3(4) . .
Zn2 O71 H71A 125.1 . .
Zn3 O71 H71A 125.0 . .
Zn6B O71 H71A 125.2 . .
Zn3 O72 Zn5 130.7(5) . .
Zn3 O72 Zn6A 121.3(4) . .
Zn5 O72 Zn6A 93.1(3) . .
Zn3 O72 Zn6B 93.4(4) . .
Zn5 O72 Zn6B 120.8(4) . .
Zn6A O72 Zn6B 29.30(17) . .
K4 O1W Na1 114.2(4) . .
K4 O1W K4B 7.0(2) . .
Na1 O1W K4B 120.8(4) . .
K11C O3W K9 130.1(9) . .
K11C O3W K11B 33.8(10) . .
K9 O3W K11B 107.7(6) . .
K11C O3W K11A 12.4(9) . .
K9 O3W K11A 126.6(5) . .
K11B O3W K11A 22.7(6) . .
K3 O5W K2 88.7(5) 2_656 .
K11 O6W K11B 23.6(6) . .
K11 O6W K11A 47.2(5) . .
K11B O6W K11A 24.3(6) . .
K11 O6W K10A 129.9(7) . 2_666
K11B O6W K10A 106.2(8) . 2_666
K11A O6W K10A 83.2(7) . 2_666
K4 O7W K4B 4.73(18) . .
K4B O8W K5 100.5(6) 1_556 .
K4B O8W K4 5.9(2) 1_556 1_556
K5 O8W K4 106.0(6) . 1_556
K9 O10W K6 127.6(8) 2_566 .
K10A O12W Na1 108.1(15) . .
O13W O13W K8A 80(2) 2_676 1_565
O13W O13W K8A 74(2) 2_676 2_666
K8A O13W K8A 153.9(9) 1_565 2_666
K5 O19W K7 79.2(10) 1_654 .
K3 O22W K9 85.9(10) . .
K11A O23W K11B 25.2(7) . .
K11A O23W K1 104.2(5) . .
K11B O23W K1 93.0(6) . .
K11A O23W K11 47.0(5) . .
K11B O23W K11 23.1(5) . .
K1 O23W K11 91.8(4) . .
K11A O23W K11C 10.0(7) . .
K11B O23W K11C 29.4(8) . .
K1 O23W K11C 96.4(7) . .
K11 O23W K11C 52.4(7) . .
O27 Si1 O28 111.1(4) . .
O27 Si1 O26 110.3(4) . .
O28 Si1 O26 109.6(4) . .
O27 Si1 O11 108.1(4) . .
O28 Si1 O11 108.6(4) . .
O26 Si1 O11 109.2(4) . .
O44 Si2 O45 111.2(4) . .
O44 Si2 O38 109.5(4) . .
O45 Si2 O38 110.4(4) . .
O44 Si2 O58 108.7(4) . .
O45 Si2 O58 108.7(4) . .
O38 Si2 O58 108.2(4) . .
O1 W1 O8 101.5(4) . .
O1 W1 O2 100.4(4) . .
O8 W1 O2 93.3(3) . .
O1 W1 O6 99.5(4) . .
O8 W1 O6 158.4(3) . .
O2 W1 O6 87.8(3) . .
O1 W1 O7 100.4(3) . .
O8 W1 O7 85.7(3) . .
O2 W1 O7 159.0(3) . .
O6 W1 O7 85.7(3) . .
O1 W1 O11 172.5(3) . .
O8 W1 O11 85.0(3) . .
O2 W1 O11 75.3(3) . .
O6 W1 O11 74.4(3) . .
O7 W1 O11 83.7(3) . .
O1 W1 K1 49.6(3) . .
O8 W1 K1 51.9(2) . .
O2 W1 K1 100.3(2) . .
O6 W1 K1 148.9(2) . .
O7 W1 K1 95.6(2) . .
O11 W1 K1 136.7(2) . .
O1 W1 K9 81.3(3) . .
O8 W1 K9 131.7(3) . .
O2 W1 K9 134.1(3) . .
O6 W1 K9 47.4(2) . .
O7 W1 K9 47.1(3) . .
O11 W1 K9 97.2(2) . .
K1 W1 K9 113.87(10) . .
O1 W1 K6 72.7(3) . .
O8 W1 K6 113.7(3) . .
O2 W1 K6 31.9(3) . .
O6 W1 K6 77.4(2) . .
O7 W1 K6 160.1(3) . .
O11 W1 K6 101.37(19) . .
K1 W1 K6 93.64(8) . .
K9 W1 K6 113.01(13) . .
O3 W2 O9 102.7(4) . .
O3 W2 O10 102.9(4) . .
O9 W2 O10 92.4(4) . .
O3 W2 O2 97.3(4) . .
O9 W2 O2 89.7(3) . .
O10 W2 O2 158.6(3) . .
O3 W2 O4 98.3(4) . .
O9 W2 O4 158.2(3) . .
O10 W2 O4 88.1(4) . .
O2 W2 O4 82.2(3) . .
O3 W2 O11 168.2(4) . .
O9 W2 O11 84.7(3) . .
O10 W2 O11 85.8(3) . .
O2 W2 O11 73.2(3) . .
O4 W2 O11 73.6(3) . .
O3 W2 K5 52.2(3) . 1_554
O9 W2 K5 102.4(3) . 1_554
O10 W2 K5 50.7(3) . 1_554
O2 W2 K5 148.8(2) . 1_554
O4 W2 K5 94.7(3) . 1_554
O11 W2 K5 135.75(19) . 1_554
O3 W2 K4B 48.9(3) . .
O9 W2 K4B 54.0(3) . .
O10 W2 K4B 99.4(3) . .
O2 W2 K4B 99.1(2) . .
O4 W2 K4B 147.2(2) . .
O11 W2 K4B 138.4(2) . .
K5 W2 K4B 67.34(13) 1_554 .
O3 W2 K6 58.7(3) . .
O9 W2 K6 113.2(3) . .
O10 W2 K6 150.5(3) . .
O2 W2 K6 42.4(2) . .
O4 W2 K6 73.6(2) . .
O11 W2 K6 110.0(2) . .
K5 W2 K6 106.92(12) 1_554 .
K4B W2 K6 85.34(13) . .
O3 W2 K4 53.1(3) . .
O9 W2 K4 49.6(3) . .
O10 W2 K4 103.8(3) . .
O2 W2 K4 93.8(3) . .
O4 W2 K4 150.6(2) . .
O11 W2 K4 133.1(2) . .
K5 W2 K4 73.84(14) 1_554 .
K4B W2 K4 6.55(12) . .
K6 W2 K4 83.88(13) . .
O3 W2 K7 87.1(3) . 1_455
O9 W2 K7 138.5(3) . 1_455
O10 W2 K7 46.2(3) . 1_455
O2 W2 K7 129.4(3) . 1_455
O4 W2 K7 47.4(3) . 1_455
O11 W2 K7 93.4(2) . 1_455
K5 W2 K7 52.69(19) 1_554 1_455
K4B W2 K7 119.87(19) . 1_455
K6 W2 K7 106.35(18) . 1_455
K4 W2 K7 126.41(19) . 1_455
O5 W3 O12 101.7(4) . .
O5 W3 O4 99.6(4) . .
O12 W3 O4 94.2(4) . .
O5 W3 O6 100.1(4) . .
O12 W3 O6 157.2(3) . .
O4 W3 O6 88.5(3) . .
O5 W3 O13 101.3(4) . .
O12 W3 O13 85.2(3) . .
O4 W3 O13 158.8(4) . .
O6 W3 O13 84.2(3) . .
O5 W3 O11 171.9(3) . .
O12 W3 O11 85.2(3) . .
O4 W3 O11 75.5(3) . .
O6 W3 O11 73.6(3) . .
O13 W3 O11 83.4(3) . .
O5 W3 K10 46.5(3) . 1_455
O12 W3 K10 55.6(3) . 1_455
O4 W3 K10 95.6(3) . 1_455
O6 W3 K10 146.6(3) . 1_455
O13 W3 K10 101.4(2) . 1_455
O11 W3 K10 139.5(2) . 1_455
O5 W3 K7 81.7(3) . 1_455
O12 W3 K7 49.6(3) . 1_455
O4 W3 K7 53.5(3) . 1_455
O6 W3 K7 141.4(3) . 1_455
O13 W3 K7 133.7(3) . 1_455
O11 W3 K7 100.0(3) . 1_455
K10 W3 K7 48.3(2) 1_455 1_455
O5 W3 K9 84.8(3) . .
O12 W3 K9 131.7(3) . .
O4 W3 K9 132.3(3) . .
O6 W3 K9 44.4(2) . .
O13 W3 K9 46.9(2) . .
O11 W3 K9 93.8(2) . .
K10 W3 K9 119.02(14) 1_455 .
K7 W3 K9 166.2(2) 1_455 .
O14 W4 O7 100.0(4) . .
O14 W4 O15 102.7(4) . .
O7 W4 O15 88.8(3) . .
O14 W4 O25 98.9(4) . .
O7 W4 O25 88.6(3) . .
O15 W4 O25 158.3(3) . .
O14 W4 O29 96.7(3) . .
O7 W4 O29 163.2(3) . .
O15 W4 O29 89.1(3) . .
O25 W4 O29 87.3(3) . .
O14 W4 O26 171.6(3) . .
O7 W4 O26 84.3(3) . .
O15 W4 O26 84.5(3) . .
O25 W4 O26 73.8(3) . .
O29 W4 O26 78.9(3) . .
O14 W4 K9 80.7(3) . .
O7 W4 K9 46.4(3) . .
O15 W4 K9 134.2(2) . .
O25 W4 K9 50.9(2) . .
O29 W4 K9 136.4(2) . .
O26 W4 K9 97.4(2) . .
O14 W4 K3 69.0(3) . .
O7 W4 K3 106.2(3) . .
O15 W4 K3 163.8(2) . .
O25 W4 K3 32.8(2) . .
O29 W4 K3 78.4(2) . .
O26 W4 K3 102.93(19) . .
K9 W4 K3 59.84(10) . .
O16 W5 O30 103.1(4) . .
O16 W5 O17 99.3(4) . .
O30 W5 O17 95.2(4) . .
O16 W5 O15 100.7(4) . .
O30 W5 O15 91.8(3) . .
O17 W5 O15 156.7(3) . .
O16 W5 O8 93.5(4) . .
O30 W5 O8 162.9(3) . .
O17 W5 O8 85.8(3) . .
O15 W5 O8 81.1(3) . .
O16 W5 O27 172.3(3) . .
O30 W5 O27 82.2(3) . .
O17 W5 O27 74.5(3) . .
O15 W5 O27 84.5(3) . .
O8 W5 O27 81.7(3) . .
O16 W5 K1 45.8(3) . .
O30 W5 K1 148.6(2) . .
O17 W5 K1 94.8(2) . .
O15 W5 K1 90.7(2) . .
O8 W5 K1 47.7(2) . .
O27 W5 K1 129.2(2) . .
O16 W5 K8A 69.7(3) . 2_656
O30 W5 K8A 41.8(3) . 2_656
O17 W5 K8A 124.2(3) . 2_656
O15 W5 K8A 74.5(2) . 2_656
O8 W5 K8A 146.7(2) . 2_656
O27 W5 K8A 117.4(2) . 2_656
K1 W5 K8A 109.67(9) . 2_656
O16 W5 K8 70.1(3) . 2_656
O30 W5 K8 37.4(3) . 2_656
O17 W5 K8 117.0(3) . 2_656
O15 W5 K8 81.3(3) . 2_656
O8 W5 K8 153.1(3) . 2_656
O27 W5 K8 116.6(2) . 2_656
K1 W5 K8 112.52(11) . 2_656
K8A W5 K8 7.22(13) 2_656 2_656
O18 W6 O31 102.7(4) . .
O18 W6 O19 102.2(4) . .
O31 W6 O19 95.7(4) . .
O18 W6 O17 98.7(4) . .
O31 W6 O17 92.3(3) . .
O19 W6 O17 155.3(4) . .
O18 W6 O9 94.6(4) . .
O31 W6 O9 162.7(4) . .
O19 W6 O9 81.6(3) . .
O17 W6 O9 83.9(3) . .
O18 W6 O27 171.6(3) . .
O31 W6 O27 81.5(3) . .
O19 W6 O27 84.4(3) . .
O17 W6 O27 73.7(3) . .
O9 W6 O27 81.2(3) . .
O18 W6 K4 42.3(3) . .
O31 W6 K4 144.4(3) . .
O19 W6 K4 98.5(3) . .
O17 W6 K4 88.2(2) . .
O9 W6 K4 52.6(2) . .
O27 W6 K4 132.1(2) . .
O18 W6 K4B 44.5(3) . .
O31 W6 K4B 147.2(3) . .
O19 W6 K4B 91.6(3) . .
O17 W6 K4B 94.2(2) . .
O9 W6 K4B 50.1(2) . .
O27 W6 K4B 131.1(2) . .
K4 W6 K4B 6.97(11) . .
O20 W7 O32 101.2(4) . .
O20 W7 O19 101.3(4) . .
O32 W7 O19 95.2(4) . .
O20 W7 O21 99.9(4) . .
O32 W7 O21 93.7(4) . .
O19 W7 O21 154.9(4) . .
O20 W7 O10 94.1(4) . .
O32 W7 O10 164.6(4) . .
O19 W7 O10 83.0(3) . .
O21 W7 O10 82.3(3) . .
O20 W7 O28 173.3(4) . .
O32 W7 O28 81.9(3) . .
O19 W7 O28 84.2(3) . .
O21 W7 O28 73.9(3) . .
O10 W7 O28 82.7(3) . .
O20 W7 K10B 52.4(5) . 2_665
O32 W7 K10B 53.1(5) . 2_665
O19 W7 K10B 120.6(5) . 2_665
O21 W7 K10B 83.2(5) . 2_665
O10 W7 K10B 140.2(5) . 2_665
O28 W7 K10B 127.8(4) . 2_665
O20 W7 K5 45.8(3) . 1_554
O32 W7 K5 146.9(3) . 1_554
O19 W7 K5 95.0(3) . 1_554
O21 W7 K5 90.3(3) . 1_554
O10 W7 K5 48.4(2) . 1_554
O28 W7 K5 130.6(2) . 1_554
K10B W7 K5 94.9(4) 2_665 1_554
O20 W7 K7 71.5(3) . 2_665
O32 W7 K7 70.6(3) . 2_665
O19 W7 K7 161.7(3) . 2_665
O21 W7 K7 41.6(3) . 2_665
O10 W7 K7 113.8(3) . 2_665
O28 W7 K7 104.3(2) . 2_665
K10B W7 K7 41.6(5) 2_665 2_665
K5 W7 K7 91.58(17) 1_554 2_665
O20 W7 K10 33.1(3) . 2_665
O32 W7 K10 72.8(3) . 2_665
O19 W7 K10 120.0(3) . 2_665
O21 W7 K10 85.1(3) . 2_665
O10 W7 K10 121.3(2) . 2_665
O28 W7 K10 145.9(2) . 2_665
K10B W7 K10 20.2(4) 2_665 2_665
K5 W7 K10 74.76(12) 1_554 2_665
K7 W7 K10 45.9(2) 2_665 2_665
O20 W7 K7 81.4(3) . 1_455
O32 W7 K7 133.6(3) . 1_455
O19 W7 K7 130.1(3) . 1_455
O21 W7 K7 41.4(3) . 1_455
O10 W7 K7 47.3(3) . 1_455
O28 W7 K7 92.2(2) . 1_455
K10B W7 K7 100.6(4) 2_665 1_455
K5 W7 K7 51.76(19) 1_554 1_455
K7 W7 K7 66.5(3) 2_665 1_455
K10 W7 K7 89.15(19) 2_665 1_455
O22 W8 O33 102.5(4) . .
O22 W8 O21 99.8(4) . .
O33 W8 O21 94.7(4) . .
O22 W8 O23 100.3(4) . .
O33 W8 O23 92.8(3) . .
O21 W8 O23 156.4(3) . .
O22 W8 O12 93.5(4) . .
O33 W8 O12 163.8(3) . .
O21 W8 O12 84.9(3) . .
O23 W8 O12 81.7(3) . .
O22 W8 O28 173.0(3) . .
O33 W8 O28 81.8(3) . .
O21 W8 O28 74.1(3) . .
O23 W8 O28 84.9(3) . .
O12 W8 O28 82.5(3) . .
O22 W8 K7 68.8(4) . 2_665
O33 W8 K7 71.6(3) . 2_665
O21 W8 K7 44.7(3) . 2_665
O23 W8 K7 157.6(3) . 2_665
O12 W8 K7 117.5(3) . 2_665
O28 W8 K7 107.8(3) . 2_665
O22 W8 K7 76.3(3) . 1_455
O33 W8 K7 138.4(3) . 1_455
O21 W8 K7 46.2(3) . 1_455
O23 W8 K7 128.7(3) . 1_455
O12 W8 K7 48.2(3) . 1_455
O28 W8 K7 96.8(2) . 1_455
K7 W8 K7 69.4(3) 2_665 1_455
O22 W8 K10 46.9(3) . 1_455
O33 W8 K10 149.3(3) . 1_455
O21 W8 K10 89.6(3) . 1_455
O23 W8 K10 95.3(3) . 1_455
O12 W8 K10 46.9(2) . 1_455
O28 W8 K10 128.4(2) . 1_455
K7 W8 K10 91.0(2) 2_665 1_455
K7 W8 K10 45.2(2) 1_455 1_455
O22 W8 K10A 38.2(4) . 1_455
O33 W8 K10A 137.8(3) . 1_455
O21 W8 K10A 105.0(3) . 1_455
O23 W8 K10A 83.8(3) . 1_455
O12 W8 K10A 57.1(3) . 1_455
O28 W8 K10A 139.2(3) . 1_455
K7 W8 K10A 96.9(3) 2_665 1_455
K7 W8 K10A 62.0(3) 1_455 1_455
K10 W8 K10A 17.0(2) 1_455 1_455
O24 W9 O13 99.2(4) . .
O24 W9 O23 102.3(4) . .
O13 W9 O23 89.9(3) . .
O24 W9 O25 98.4(3) . .
O13 W9 O25 90.3(3) . .
O23 W9 O25 159.0(3) . .
O24 W9 O35 95.8(3) . .
O13 W9 O35 165.0(3) . .
O23 W9 O35 87.5(3) . .
O25 W9 O35 86.8(3) . .
O24 W9 O26 171.1(3) . .
O13 W9 O26 86.5(3) . .
O23 W9 O26 84.4(3) . .
O25 W9 O26 74.6(3) . .
O35 W9 O26 78.5(3) . .
O24 W9 K3 60.1(3) . .
O13 W9 K3 108.7(3) . .
O23 W9 K3 155.5(2) . .
O25 W9 K3 40.8(2) . .
O35 W9 K3 78.4(2) . .
O26 W9 K3 111.68(18) . .
O24 W9 K9 82.5(3) . .
O13 W9 K9 47.6(3) . .
O23 W9 K9 137.1(2) . .
O25 W9 K9 49.4(2) . .
O35 W9 K9 134.9(2) . .
O26 W9 K9 96.5(2) . .
K3 W9 K9 61.75(11) . .
O46 W10 O57 102.4(4) . .
O46 W10 O60 97.4(4) . .
O57 W10 O60 88.7(3) . .
O46 W10 O47 99.0(4) . .
O57 W10 O47 158.5(3) . .
O60 W10 O47 89.4(3) . .
O46 W10 O35 96.1(4) . .
O57 W10 O35 88.9(3) . .
O60 W10 O35 166.5(3) . .
O47 W10 O35 87.9(3) . .
O46 W10 O38 172.1(3) . .
O57 W10 O38 84.1(3) . .
O60 W10 O38 87.1(3) . .
O47 W10 O38 74.5(3) . .
O35 W10 O38 79.5(3) . .
O46 W10 K3 49.7(3) . 2_556
O57 W10 K3 80.7(2) . 2_556
O60 W10 K3 52.6(2) . 2_556
O47 W10 K3 114.6(2) . 2_556
O35 W10 K3 139.9(2) . 2_556
O38 W10 K3 136.80(19) . 2_556
O46 W10 K3 60.4(3) . .
O57 W10 K3 157.3(2) . .
O60 W10 K3 107.4(2) . .
O47 W10 K3 41.3(2) . .
O35 W10 K3 79.0(2) . .
O38 W10 K3 112.10(19) . .
K3 W10 K3 96.09(7) 2_556 .
O46 W10 K2 86.2(3) . 2_656
O57 W10 K2 136.6(2) . 2_656
O60 W10 K2 48.0(2) . 2_656
O47 W10 K2 45.6(2) . 2_656
O35 W10 K2 132.9(2) . 2_656
O38 W10 K2 92.08(19) . 2_656
K3 W10 K2 72.92(6) 2_556 2_656
K3 W10 K2 61.39(6) . 2_656
O48 W11 O49 104.3(3) . .
O48 W11 O61 99.2(3) . .
O49 W11 O61 89.7(3) . .
O48 W11 O29 96.2(3) . .
O49 W11 O29 89.5(3) . .
O61 W11 O29 164.3(3) . .
O48 W11 O47 97.9(3) . .
O49 W11 O47 157.7(3) . .
O61 W11 O47 88.2(3) . .
O29 W11 O47 86.7(3) . .
O48 W11 O38 170.5(3) . .
O49 W11 O38 84.1(3) . .
O61 W11 O38 85.1(3) . .
O29 W11 O38 79.2(3) . .
O47 W11 O38 73.6(3) . .
O48 W11 K2 77.9(3) . 2_656
O49 W11 K2 132.6(2) . 2_656
O61 W11 K2 44.5(2) . 2_656
O29 W11 K2 137.8(2) . 2_656
O47 W11 K2 53.8(2) . 2_656
O38 W11 K2 99.8(2) . 2_656
O50 W12 O40 102.8(4) . .
O50 W12 O51 98.6(4) . .
O40 W12 O51 95.3(4) . .
O50 W12 O49 101.8(4) . .
O40 W12 O49 92.0(3) . .
O51 W12 O49 156.2(3) . .
O50 W12 O62 93.9(3) . .
O40 W12 O62 163.0(3) . .
O51 W12 O62 85.3(3) . .
O49 W12 O62 81.2(3) . .
O50 W12 O44 172.3(3) . .
O40 W12 O44 81.8(3) . .
O51 W12 O44 74.8(3) . .
O49 W12 O44 84.0(3) . .
O62 W12 O44 81.9(3) . .
O50 W12 K1 46.1(3) . 2_656
O40 W12 K1 149.0(2) . 2_656
O51 W12 K1 90.5(2) . 2_656
O49 W12 K1 94.8(2) . 2_656
O62 W12 K1 47.9(2) . 2_656
O44 W12 K1 128.96(19) . 2_656
O50 W12 K8A 68.3(3) . 2_656
O40 W12 K8A 43.9(3) . 2_656
O51 W12 K8A 125.7(3) . 2_656
O49 W12 K8A 74.0(2) . 2_656
O62 W12 K8A 145.1(2) . 2_656
O44 W12 K8A 118.6(2) . 2_656
K1 W12 K8A 109.77(9) 2_656 2_656
O50 W12 K8 67.8(3) . 2_656
O40 W12 K8 39.7(3) . 2_656
O51 W12 K8 117.8(3) . 2_656
O49 W12 K8 81.6(2) . 2_656
O62 W12 K8 151.5(2) . 2_656
O44 W12 K8 118.5(2) . 2_656
K1 W12 K8 111.68(11) 2_656 2_656
K8A W12 K8 7.85(12) 2_656 2_656
O50 W12 K11C 61.5(6) . 2_656
O40 W12 K11C 90.3(6) . 2_656
O51 W12 K11C 39.5(6) . 2_656
O49 W12 K11C 163.2(5) . 2_656
O62 W12 K11C 100.7(6) . 2_656
O44 W12 K11C 112.8(5) . 2_656
K1 W12 K11C 75.1(5) 2_656 2_656
K8A W12 K11C 96.6(5) 2_656 2_656
K8 W12 K11C 89.7(6) 2_656 2_656
O52 W13 O41 102.4(4) . .
O52 W13 O53 102.2(4) . .
O41 W13 O53 94.6(4) . .
O52 W13 O51 98.9(4) . .
O41 W13 O51 93.1(4) . .
O53 W13 O51 155.4(4) . .
O52 W13 O63 94.0(4) . .
O41 W13 O63 163.6(4) . .
O53 W13 O63 82.5(3) . .
O51 W13 O63 83.5(3) . .
O52 W13 O44 172.0(4) . .
O41 W13 O44 81.2(3) . .
O53 W13 O44 84.6(3) . .
O51 W13 O44 73.6(3) . .
O63 W13 O44 82.4(3) . .
O52 W13 K11A 61.1(4) . 2_656
O41 W13 K11A 99.5(4) . 2_656
O53 W13 K11A 160.1(4) . 2_656
O51 W13 K11A 37.8(4) . 2_656
O63 W13 K11A 87.7(4) . 2_656
O44 W13 K11A 111.4(3) . 2_656
O52 W13 K11C 65.5(6) . 2_656
O41 W13 K11C 88.1(6) . 2_656
O53 W13 K11C 167.7(6) . 2_656
O51 W13 K11C 35.7(6) . 2_656
O63 W13 K11C 98.1(6) . 2_656
O44 W13 K11C 107.7(5) . 2_656
K11A W13 K11C 11.6(5) 2_656 2_656
O54 W14 O42 100.8(4) . .
O54 W14 O53 101.0(4) . .
O42 W14 O53 94.1(4) . .
O54 W14 O55 99.8(4) . .
O42 W14 O55 93.4(4) . .
O53 W14 O55 156.1(4) . .
O54 W14 O64 96.0(4) . .
O42 W14 O64 163.2(4) . .
O53 W14 O64 82.5(3) . .
O55 W14 O64 83.8(3) . .
O54 W14 O45 174.0(4) . .
O42 W14 O45 80.6(3) . .
O53 W14 O45 84.6(3) . .
O55 W14 O45 74.3(3) . .
O64 W14 O45 82.6(3) . .
O54 W14 K6 82.7(3) . 1_545
O42 W14 K6 134.7(3) . 1_545
O53 W14 K6 129.9(3) . 1_545
O55 W14 K6 42.3(2) . 1_545
O64 W14 K6 47.6(2) . 1_545
O45 W14 K6 92.1(2) . 1_545
O56 W15 O43 101.9(4) . .
O56 W15 O55 98.9(4) . .
O43 W15 O55 95.0(4) . .
O56 W15 O57 100.8(4) . .
O43 W15 O57 93.5(4) . .
O55 W15 O57 156.5(3) . .
O56 W15 O59 94.8(3) . .
O43 W15 O59 163.2(3) . .
O55 W15 O59 84.1(3) . .
O57 W15 O59 81.5(3) . .
O56 W15 O45 173.5(3) . .
O43 W15 O45 81.9(3) . .
O55 W15 O45 75.4(3) . .
O57 W15 O45 84.1(3) . .
O59 W15 O45 81.6(3) . .
O56 W15 K6 78.9(3) . 1_545
O43 W15 K6 137.7(3) . 1_545
O55 W15 K6 44.3(3) . 1_545
O57 W15 K6 128.3(2) . 1_545
O59 W15 K6 47.5(2) . 1_545
O45 W15 K6 94.7(2) . 1_545
O65 W16 O59 102.7(4) . .
O65 W16 O70 99.6(4) . .
O59 W16 O70 93.2(3) . .
O65 W16 O66 98.8(4) . .
O59 W16 O66 157.9(3) . .
O70 W16 O66 88.2(3) . .
O65 W16 O60 99.5(4) . .
O59 W16 O60 85.9(3) . .
O70 W16 O60 160.6(3) . .
O66 W16 O60 85.5(3) . .
O65 W16 O58 171.4(3) . .
O59 W16 O58 85.0(3) . .
O70 W16 O58 75.9(3) . .
O66 W16 O58 73.9(3) . .
O60 W16 O58 84.7(3) . .
O65 W16 K3 49.1(3) . 2_556
O59 W16 K3 79.5(3) . 2_556
O70 W16 K3 143.7(2) . 2_556
O66 W16 K3 111.7(2) . 2_556
O60 W16 K3 55.1(2) . 2_556
O58 W16 K3 137.50(19) . 2_556
O65 W16 K6 84.5(3) . 1_545
O59 W16 K6 47.9(2) . 1_545
O70 W16 K6 52.9(2) . 1_545
O66 W16 K6 140.7(2) . 1_545
O60 W16 K6 132.9(2) . 1_545
O58 W16 K6 98.2(2) . 1_545
K3 W16 K6 100.05(10) 2_556 1_545
O65 W16 K11 55.0(3) . 1_545
O59 W16 K11 122.2(3) . 1_545
O70 W16 K11 50.5(3) . 1_545
O66 W16 K11 74.9(3) . 1_545
O60 W16 K11 143.6(3) . 1_545
O58 W16 K11 117.6(2) . 1_545
K3 W16 K11 104.04(18) 2_556 1_545
K6 W16 K11 75.37(18) 1_545 1_545
O65 W16 K2 86.9(3) . 2_656
O59 W16 K2 134.2(2) . 2_656
O70 W16 K2 129.7(2) . 2_656
O66 W16 K2 41.8(2) . 2_656
O60 W16 K2 48.3(2) . 2_656
O58 W16 K2 90.40(19) . 2_656
K3 W16 K2 73.68(7) 2_556 2_656
K6 W16 K2 171.42(10) 1_545 2_656
K11 W16 K2 100.18(17) 1_545 2_656
O67 W17 O62 101.6(4) . .
O67 W17 O68 99.9(4) . .
O62 W17 O68 92.9(3) . .
O67 W17 O66 100.0(4) . .
O62 W17 O66 157.8(3) . .
O68 W17 O66 88.8(3) . .
O67 W17 O61 100.7(3) . .
O62 W17 O61 85.5(3) . .
O68 W17 O61 159.1(3) . .
O66 W17 O61 85.0(3) . .
O67 W17 O58 172.6(3) . .
O62 W17 O58 84.9(3) . .
O68 W17 O58 75.9(3) . .
O66 W17 O58 74.1(3) . .
O61 W17 O58 83.3(3) . .
O67 W17 K1 52.2(3) . 2_656
O62 W17 K1 49.6(2) . 2_656
O68 W17 K1 96.2(2) . 2_656
O66 W17 K1 152.2(2) . 2_656
O61 W17 K1 98.5(2) . 2_656
O58 W17 K1 133.72(19) . 2_656
O67 W17 K2 80.4(3) . 2_656
O62 W17 K2 129.1(2) . 2_656
O68 W17 K2 137.5(2) . 2_656
O66 W17 K2 50.0(2) . 2_656
O61 W17 K2 45.2(2) . 2_656
O58 W17 K2 98.49(19) . 2_656
K1 W17 K2 115.40(6) 2_656 2_656
O69 W18 O64 101.9(4) . .
O69 W18 O63 101.9(4) . .
O64 W18 O63 92.3(4) . .
O69 W18 O68 98.4(4) . .
O64 W18 O68 159.1(3) . .
O63 W18 O68 88.2(3) . .
O69 W18 O70 99.1(4) . .
O64 W18 O70 88.6(3) . .
O63 W18 O70 158.2(3) . .
O68 W18 O70 83.3(3) . .
O69 W18 O58 168.8(4) . .
O64 W18 O58 85.8(3) . .
O63 W18 O58 85.7(3) . .
O68 W18 O58 73.5(3) . .
O70 W18 O58 72.7(3) . .
O69 W18 K6 87.0(3) . 1_545
O64 W18 K6 45.3(3) . 1_545
O63 W18 K6 137.4(3) . 1_545
O68 W18 K6 132.1(2) . 1_545
O70 W18 K6 48.9(2) . 1_545
O58 W18 K6 92.93(18) . 1_545
O36 Zn1 O37 96.8(3) . .
O36 Zn1 O35 173.5(3) . .
O37 Zn1 O35 89.6(3) . .
O36 Zn1 O29 88.3(3) . .
O37 Zn1 O29 174.7(3) . .
O35 Zn1 O29 85.3(3) . .
O36 Zn1 O26 102.3(3) . .
O37 Zn1 O26 102.7(3) . .
O35 Zn1 O26 77.4(3) . .
O29 Zn1 O26 77.3(3) . .
O36 Zn1 O38 100.0(3) . .
O37 Zn1 O38 100.9(3) . .
O35 Zn1 O38 77.4(3) . .
O29 Zn1 O38 76.9(3) . .
O26 Zn1 O38 145.1(3) . .
O34 Zn2 O71 94.4(4) . .
O34 Zn2 O33 167.3(3) . .
O71 Zn2 O33 97.8(4) . .
O34 Zn2 O37 94.9(3) . .
O71 Zn2 O37 86.3(4) . .
O33 Zn2 O37 89.2(3) . .
O34 Zn2 O32 86.6(3) . .
O71 Zn2 O32 101.0(4) . .
O33 Zn2 O32 87.7(3) . .
O37 Zn2 O32 172.4(3) . .
O34 Zn2 O28 91.8(3) . .
O71 Zn2 O28 172.4(3) . .
O33 Zn2 O28 75.8(3) . .
O37 Zn2 O28 97.5(3) . .
O32 Zn2 O28 75.0(3) . .
O34 Zn2 Zn6B 45.3(2) . .
O71 Zn2 Zn6B 49.5(3) . .
O33 Zn2 Zn6B 146.2(2) . .
O37 Zn2 Zn6B 95.8(2) . .
O32 Zn2 Zn6B 90.6(3) . .
O28 Zn2 Zn6B 136.0(2) . .
O34 Zn2 Zn3 89.1(2) . .
O71 Zn2 Zn3 43.4(3) . .
O33 Zn2 Zn3 102.1(2) . .
O37 Zn2 Zn3 43.9(2) . .
O32 Zn2 Zn3 143.7(2) . .
O28 Zn2 Zn3 141.22(19) . .
Zn6B Zn2 Zn3 61.92(9) . .
O72 Zn3 O71 93.3(4) . .
O72 Zn3 O37 96.7(3) . .
O71 Zn3 O37 86.7(4) . .
O72 Zn3 O42 86.8(3) . .
O71 Zn3 O42 101.6(4) . .
O37 Zn3 O42 170.8(3) . .
O72 Zn3 O43 168.3(3) . .
O71 Zn3 O43 97.5(4) . .
O37 Zn3 O43 88.2(3) . .
O42 Zn3 O43 86.9(3) . .
O72 Zn3 O45 94.1(3) . .
O71 Zn3 O45 171.6(3) . .
O37 Zn3 O45 96.3(3) . .
O42 Zn3 O45 74.9(3) . .
O43 Zn3 O45 74.8(3) . .
O72 Zn3 Zn2 89.5(2) . .
O71 Zn3 Zn2 43.3(3) . .
O37 Zn3 Zn2 44.4(2) . .
O42 Zn3 Zn2 144.4(2) . .
O43 Zn3 Zn2 101.4(2) . .
O45 Zn3 Zn2 140.6(2) . .
O72 Zn3 Zn6B 45.7(3) . .
O71 Zn3 Zn6B 47.6(3) . .
O37 Zn3 Zn6B 93.5(2) . .
O42 Zn3 Zn6B 94.9(3) . .
O43 Zn3 Zn6B 144.8(2) . .
O45 Zn3 Zn6B 139.5(2) . .
Zn2 Zn3 Zn6B 58.86(9) . .
O39 Zn4 O34 90.3(4) . .
O39 Zn4 O36 86.6(4) . .
O34 Zn4 O36 94.3(3) . .
O39 Zn4 O30 101.3(4) . .
O34 Zn4 O30 167.8(3) . .
O36 Zn4 O30 90.2(3) . .
O39 Zn4 O31 99.8(4) . .
O34 Zn4 O31 86.2(3) . .
O36 Zn4 O31 173.6(3) . .
O30 Zn4 O31 88.1(3) . .
O39 Zn4 O27 174.3(3) . .
O34 Zn4 O27 92.1(3) . .
O36 Zn4 O27 98.4(3) . .
O30 Zn4 O27 76.0(3) . .
O31 Zn4 O27 75.2(3) . .
O39 Zn4 Zn5 42.9(3) . .
O34 Zn4 Zn5 88.0(2) . .
O36 Zn4 Zn5 44.2(2) . .
O30 Zn4 Zn5 103.0(2) . .
O31 Zn4 Zn5 142.2(2) . .
O27 Zn4 Zn5 142.4(2) . .
O39 Zn4 Zn6A 46.7(3) . .
O34 Zn4 Zn6A 43.9(2) . .
O36 Zn4 Zn6A 94.6(2) . .
O30 Zn4 Zn6A 147.0(2) . .
O31 Zn4 Zn6A 90.2(2) . .
O27 Zn4 Zn6A 134.99(19) . .
Zn5 Zn4 Zn6A 61.00(5) . .
O39 Zn5 O72 91.5(4) . .
O39 Zn5 O40 99.0(4) . .
O72 Zn5 O40 168.9(3) . .
O39 Zn5 O36 86.4(4) . .
O72 Zn5 O36 96.1(3) . .
O40 Zn5 O36 88.3(3) . .
O39 Zn5 O41 102.0(4) . .
O72 Zn5 O41 85.9(3) . .
O40 Zn5 O41 88.3(3) . .
O36 Zn5 O41 171.3(3) . .
O39 Zn5 O44 174.0(3) . .
O72 Zn5 O44 93.7(3) . .
O40 Zn5 O44 75.7(3) . .
O36 Zn5 O44 96.0(3) . .
O41 Zn5 O44 75.4(3) . .
O39 Zn5 Zn4 43.0(3) . .
O72 Zn5 Zn4 90.1(2) . .
O40 Zn5 Zn4 100.1(2) . .
O36 Zn5 Zn4 43.9(2) . .
O41 Zn5 Zn4 144.8(3) . .
O44 Zn5 Zn4 139.9(2) . .
O39 Zn5 Zn6A 46.3(3) . .
O72 Zn5 Zn6A 45.2(2) . .
O40 Zn5 Zn6A 144.9(2) . .
O36 Zn5 Zn6A 93.8(2) . .
O41 Zn5 Zn6A 93.7(3) . .
O44 Zn5 Zn6A 138.62(19) . .
Zn4 Zn5 Zn6A 60.36(5) . .
O2A Zn6A O2A 83.5(6) . 2_655
O2A Zn6A O34 99.4(5) . .
O2A Zn6A O34 177.0(5) 2_655 .
O2A Zn6A O1A 94.0(6) . .
O2A Zn6A O1A 97.4(6) 2_655 .
O34 Zn6A O1A 83.4(5) . .
O2A Zn6A O72 93.1(5) . .
O2A Zn6A O72 93.1(5) 2_655 .
O34 Zn6A O72 85.9(3) . .
O1A Zn6A O72 168.0(5) . .
O2A Zn6A O39 174.7(5) . .
O2A Zn6A O39 92.9(5) 2_655 .
O34 Zn6A O39 84.2(4) . .
O1A Zn6A O39 90.1(5) . .
O72 Zn6A O39 83.3(3) . .
O2A Zn6A Zn4 141.6(4) . .
O2A Zn6A Zn4 134.9(4) 2_655 .
O34 Zn6A Zn4 42.2(2) . .
O1A Zn6A Zn4 82.2(4) . .
O72 Zn6A Zn4 86.2(2) . .
O39 Zn6A Zn4 42.2(3) . .
O2A Zn6A Zn5 134.5(4) . .
O2A Zn6A Zn5 92.3(4) 2_655 .
O34 Zn6A Zn5 85.0(2) . .
O1A Zn6A Zn5 131.4(4) . .
O72 Zn6A Zn5 41.7(2) . .
O39 Zn6A Zn5 41.7(3) . .
Zn4 Zn6A Zn5 58.64(6) . .
O2A Zn6A Zn6A 41.9(4) . 2_655
O2A Zn6A Zn6A 41.6(4) 2_655 2_655
O34 Zn6A Zn6A 141.3(2) . 2_655
O1A Zn6A Zn6A 97.7(4) . 2_655
O72 Zn6A Zn6A 94.1(2) . 2_655
O39 Zn6A Zn6A 134.3(3) . 2_655
Zn4 Zn6A Zn6A 176.46(13) . 2_655
Zn5 Zn6A Zn6A 119.65(11) . 2_655
O2A Zn6A H1BA 97.2 . .
O2A Zn6A H1BA 67.0 2_655 .
O34 Zn6A H1BA 113.4 . .
O1A Zn6A H1BA 31.2 . .
O72 Zn6A H1BA 156.2 . .
O39 Zn6A H1BA 84.7 . .
Zn4 Zn6A H1BA 98.6 . .
Zn5 Zn6A H1BA 122.7 . .
Zn6A Zn6A H1BA 79.7 2_655 .
Zn6A O1A H1AA 120.0 . .
Zn6A O1A H1AB 120.0 . .
H1AA O1A H1AB 120.0 . .
Zn6A O1A H1BA 50.4 . .
H1AA O1A H1BA 106.1 . .
H1AB O1A H1BA 111.1 . .
Zn6A O2A Zn6A 96.5(6) . 2_655
Zn6A O2A H2AA 109.1 . .
Zn6A O2A H2AA 124.1 2_655 .
O1B Zn6B O1B 83.1(12) . 2_655
O1B Zn6B O34 101.3(9) . .
O1B Zn6B O34 174.6(9) 2_655 .
O1B Zn6B O2B 91.7(12) . .
O1B Zn6B O2B 98.4(11) 2_655 .
O34 Zn6B O2B 84.7(8) . .
O1B Zn6B O72 95.6(9) . .
O1B Zn6B O72 90.8(9) 2_655 .
O34 Zn6B O72 85.7(4) . .
O2B Zn6B O72 168.9(8) . .
O1B Zn6B O71 172.3(9) . .
O1B Zn6B O71 89.4(9) 2_655 .
O34 Zn6B O71 86.1(4) . .
O2B Zn6B O71 90.9(8) . .
O72 Zn6B O71 83.0(4) . .
O1B Zn6B Zn2 144.0(9) . .
O1B Zn6B Zn2 132.9(8) 2_655 .
O34 Zn6B Zn2 42.9(2) . .
O2B Zn6B Zn2 82.9(8) . .
O72 Zn6B Zn2 86.3(3) . .
O71 Zn6B Zn2 43.5(3) . .
O1B Zn6B Zn3 135.8(9) . .
O1B Zn6B Zn3 89.3(9) 2_655 .
O34 Zn6B Zn3 85.3(3) . .
O2B Zn6B Zn3 132.5(8) . .
O72 Zn6B Zn3 40.9(2) . .
O71 Zn6B Zn3 42.1(3) . .
Zn2 Zn6B Zn3 59.21(9) . .
O1B Zn6B Zn6B 42.6(9) . 2_655
O1B Zn6B Zn6B 40.5(8) 2_655 2_655
O34 Zn6B Zn6B 143.9(3) . 2_655
O2B Zn6B Zn6B 96.8(8) . 2_655
O72 Zn6B Zn6B 94.2(3) . 2_655
O71 Zn6B Zn6B 129.9(3) . 2_655
Zn2 Zn6B Zn6B 173.3(2) . 2_655
Zn3 Zn6B Zn6B 117.5(2) . 2_655
O1B Zn6B H2AA 97.6 . .
O1B Zn6B H2AA 67.0 2_655 .
O34 Zn6B H2AA 115.0 . .
O2B Zn6B H2AA 33.0 . .
O72 Zn6B H2AA 152.4 . .
O71 Zn6B H2AA 80.7 . .
Zn2 Zn6B H2AA 96.8 . .
Zn3 Zn6B H2AA 119.2 . .
Zn6B Zn6B H2AA 79.7 2_655 .
Zn6B O1B Zn6B 96.9(12) . 2_655
Zn6B O1B H1BA 109.5 . .
Zn6B O1B H1BA 128.7 2_655 .
Zn6B O2B H2AA 51.2 . .
Zn6B O2B H2BA 119.9 . .
H2AA O2B H2BA 100.7 . .
Zn6B O2B H2BB 120.1 . .
H2AA O2B H2BB 116.4 . .
H2BA O2B H2BB 120.0 . .

loop_
_geom_bond_atom_site_label_1
_geom_bond_atom_site_label_2
_geom_bond_distance
_geom_bond_site_symmetry_2
K1 O69 2.648(9) 1_565
K1 O62 2.756(8) 2_656
K1 O50 2.769(9) 2_656
K1 O1 2.780(9) .
K1 O8 2.829(8) .
K1 O16 2.848(9) .
K1 O67 2.859(9) 2_656
K1 O23W 2.897(11) .
K1 W1 3.568(2) .
K1 W17 3.570(2) 2_656
K1 W12 3.671(3) 2_656
K1 W5 3.766(3) .
K2 O24 2.695(8) 1_655
K2 O46 2.732(9) 1_655
K2 O61 2.747(8) 2_656
K2 O9W 2.75(2) .
K2 O2W 2.793(13) .
K2 O9X 2.82(4) .
K2 O66 2.913(8) 2_656
K2 O5W 2.966(16) .
K2 O47 3.033(8) 2_656
K2 O60 3.121(8) 2_656
K2 W11 3.746(3) 2_656
K2 W17 3.754(3) 2_656
K3 O25 2.713(8) .
K3 O47 2.718(8) .
K3 O22W 2.72(4) .
K3 O5W 2.805(16) 2_656
K3 O65 2.837(9) 2_556
K3 O22X 2.92(4) .
K3 O46 2.943(9) 2_556
K3 O60 2.996(8) 2_556
K3 O24 3.352(8) .
K3 O46 3.354(9) .
K3 W16 3.649(3) 2_556
K3 W10 3.741(3) 2_556
K4 O1W 2.634(13) .
K4 O54 2.647(11) 1_565
K4 O18 2.767(11) 2_665
K4 O18 2.831(10) .
K4 O7W 2.996(15) .
K4 O8W 3.025(17) 1_554
K4 O9 3.076(10) .
K4 O3 3.198(11) .
K4 W6 3.857(6) .
K4 W2 3.921(7) .
K4 K4 3.998(13) 2_665
K4 K5 4.593(9) 1_554
K4B O8W 2.648(16) 1_554
K4B O54 2.688(11) 1_565
K4B O18 2.773(11) 2_665
K4B O3 2.901(11) .
K4B O18 2.950(10) .
K4B O1W 2.969(13) .
K4B O9 3.042(10) .
K4B O7W 3.394(15) .
K4B W2 3.730(6) .
K4B W6 3.920(6) .
K4B K5 4.131(8) 1_554
K4B K4B 4.174(12) 2_665
K5 O19W 2.71(4) 1_456
K5 O22 2.711(10) 2_566
K5 O8W 2.723(17) .
K5 O17W 2.81(3) .
K5 O20 2.920(11) 1_556
K5 O10 2.923(9) 1_556
K5 O3 2.991(10) 1_556
K5 K7 3.475(13) 1_456
K5 W2 3.721(5) 1_556
K5 W7 3.848(6) 1_556
K5 K4B 4.131(8) 1_556
K5 K10A 4.350(19) 2_666
K6 O2 2.707(9) .
K6 O55 2.802(9) 1_565
K6 O59 2.881(9) 1_565
K6 O10W 2.89(2) .
K6 O64 2.959(10) 1_565
K6 O21W 2.97(3) .
K6 O70 3.033(9) 1_565
K6 O3 3.277(10) .
K6 W16 3.769(5) 1_565
K6 W2 3.822(5) .
K6 W15 3.837(4) 1_565
K6 W14 3.922(6) 1_565
K7 K10B 2.73(3) .
K7 O19W 2.74(4) .
K7 O21 2.813(14) 2_665
K7 O21 2.939(14) 1_655
K7 O12 2.978(14) 1_655
K7 K10 3.092(13) .
K7 O4 3.094(14) 1_655
K7 O10 3.099(14) 1_655
K7 O16W 3.37(5) .
K7 K5 3.475(13) 1_654
K7 W3 3.817(11) 1_655
K7 W8 3.835(11) 2_665
K8 O14 2.753(11) .
K8 O48 2.753(10) .
K8 O40 2.817(10) 2_656
K8 O30 2.891(11) 2_656
K8 W12 3.950(7) 2_656
K8 W5 4.097(8) 2_656
K8A O13W 2.61(3) 1_545
K8A O13W 2.68(3) 2_666
K8A O48 2.708(9) .
K8A O14 2.766(9) .
K8A O30 2.814(9) 2_656
K8A O40 2.818(9) 2_656
K8A O14W 3.06(4) .
K8A W12 3.820(5) 2_656
K8A W5 3.880(5) 2_656
K9 O3W 2.775(12) .
K9 O10W 2.79(2) 2_566
K9 O65 2.816(11) 2_556
K9 O7 2.954(11) .
K9 O6 2.965(10) .
K9 O13 3.039(11) .
K9 O25 3.080(10) .
K9 O22W 3.15(4) .
K9 K11 3.384(13) 2_566
K9 W4 3.912(7) .
K9 W1 3.913(7) .
K9 K11B 3.96(3) 2_566
K10 O20 2.707(11) 2_665
K10 O5 2.839(10) 1_655
K10 O52 2.992(12) 1_565
K10 O12 3.097(10) 1_655
K10 O22 3.189(11) 1_655
K10 W3 3.737(6) 1_655
K10 W7 3.982(7) 2_665
K10 W8 4.111(7) 1_655
K10 Na1 4.339(9) .
K10 K5 4.754(9) 2_666
K10A O12W 1.44(3) .
K10A O20 2.87(2) 2_665
K10A O52 2.93(2) 1_565
K10A O22 2.96(2) 1_655
K10A O6W 3.06(3) 2_666
K10A O5 3.320(19) 1_655
K10A Na1 3.382(19) .
K10A K11A 3.97(3) 2_666
K10A W8 4.124(18) 1_655
K10A K5 4.350(19) 2_666
K10B O52 2.97(3) 1_565
K10B O20 2.98(3) 2_665
K10B O32 2.99(3) 2_665
K10B O5 3.24(3) 1_655
K10B W7 3.69(3) 2_665
K11 O1 2.653(14) .
K11 O6W 2.74(2) .
K11 O23W 2.930(15) .
K11 O70 2.960(14) 1_565
K11 O65 3.120(13) 1_565
K11 K9 3.385(13) 2_566
K11 W16 3.771(11) 1_565
K11A O23W 2.73(2) .
K11A O5 2.80(2) 2_566
K11A O51 2.82(2) 2_656
K11A O6W 2.91(3) .
K11A O3W 3.15(2) .
K11A K10A 3.97(3) 2_666
K11A W13 4.087(19) 2_656
K11A K9 4.90(2) 2_566
K11B O23W 2.82(3) .
K11B O6W 2.87(3) .
K11B O1 2.92(3) .
K11B O3W 2.97(3) .
K11B O5 3.10(3) 2_566
K11B K9 3.96(3) 2_566
K11C O3W 2.59(4) .
K11C O5 2.72(4) 2_566
K11C O51 2.80(4) 2_656
K11C O23W 3.37(4) .
K11C W12 4.01(4) 2_656
K11C W13 4.14(3) 2_656
Na1 O12W 2.65(3) .
Na1 O4W 2.739(14) .
Na1 O1W 2.856(12) .
Na1 O67 2.920(9) 2_656
Na1 O69 2.943(11) 1_565
Na1 O52 2.987(10) 1_565
O1 W1 1.726(8) .
O2 W1 1.896(8) .
O2 W2 1.991(8) .
O3 W2 1.730(8) .
O3 K5 2.991(10) 1_554
O4 W3 1.877(8) .
O4 W2 2.007(9) .
O4 K7 3.094(14) 1_455
O5 W3 1.733(9) .
O5 K11C 2.72(4) 2_566
O5 K11A 2.80(2) 2_566
O5 K10 2.839(10) 1_455
O5 K11B 3.10(3) 2_566
O5 K10B 3.24(3) 1_455
O5 K10A 3.320(19) 1_455
O6 W1 1.947(8) .
O6 W3 1.948(7) .
O7 W4 1.866(8) .
O7 W1 1.953(8) .
O8 W1 1.848(8) .
O8 W5 2.042(8) .
O9 W2 1.810(8) .
O9 W6 2.058(8) .
O10 W2 1.848(8) .
O10 W7 2.047(8) .
O10 K5 2.923(9) 1_554
O10 K7 3.099(14) 1_455
O11 Si1 1.650(8) .
O11 W1 2.318(7) .
O11 W2 2.335(7) .
O11 W3 2.351(8) .
O12 W3 1.831(8) .
O12 W8 2.049(8) .
O12 K7 2.978(14) 1_455
O12 K10 3.097(10) 1_455
O13 W9 1.854(8) .
O13 W3 1.980(8) .
O14 W4 1.723(8) .
O15 W4 1.875(8) .
O15 W5 1.944(8) .
O16 W5 1.719(8) .
O17 W5 1.917(8) .
O17 W6 1.954(8) .
O18 W6 1.725(8) .
O18 K4 2.767(11) 2_665
O18 K4B 2.773(11) 2_665
O19 W7 1.908(8) .
O19 W6 1.911(8) .
O20 W7 1.723(9) .
O20 K10 2.707(11) 2_665
O20 K10A 2.87(2) 2_665
O20 K5 2.920(11) 1_554
O20 K10B 2.98(3) 2_665
O21 W8 1.928(8) .
O21 W7 1.934(8) .
O21 K7 2.813(14) 2_665
O21 K7 2.939(14) 1_455
O22 W8 1.730(9) .
O22 K5 2.711(10) 2_566
O22 K10A 2.96(2) 1_455
O22 K10 3.189(11) 1_455
O23 W9 1.884(8) .
O23 W8 1.950(8) .
O24 W9 1.716(8) .
O24 K2 2.695(8) 1_455
O25 W9 1.928(7) .
O25 W4 1.938(7) .
O26 Si1 1.641(8) .
O26 Zn1 2.237(7) .
O26 W9 2.327(8) .
O26 W4 2.354(7) .
O27 Si1 1.629(8) .
O27 W5 2.315(7) .
O27 W6 2.322(8) .
O27 Zn4 2.334(8) .
O28 Si1 1.635(8) .
O28 W8 2.314(7) .
O28 W7 2.319(7) .
O28 Zn2 2.340(7) .
O29 W11 1.955(7) .
O29 W4 1.966(7) .
O29 Zn1 2.181(7) .
O30 W5 1.784(8) .
O30 Zn4 2.079(8) .
O30 K8A 2.814(9) 2_656
O30 K8 2.891(11) 2_656
O31 W6 1.789(8) .
O31 Zn4 2.106(8) .
O32 W7 1.778(8) .
O32 Zn2 2.107(9) .
O32 K10B 2.99(3) 2_665
O33 W8 1.789(8) .
O33 Zn2 2.067(8) .
O34 Zn2 2.019(8) .
O34 Zn4 2.054(8) .
O34 Zn6B 2.111(9) .
O34 Zn6A 2.117(9) .
O35 W10 1.946(7) .
O35 W9 1.984(7) .
O35 Zn1 2.143(8) .
O36 Zn1 1.968(8) .
O36 Zn4 2.077(8) .
O36 Zn5 2.089(8) .
O36 H36A 0.9602 .
O37 Zn1 1.980(8) .
O37 Zn3 2.065(8) .
O37 Zn2 2.085(8) .
O37 H37A 0.9600 .
O38 Si2 1.647(8) .
O38 Zn1 2.247(8) .
O38 W10 2.327(8) .
O38 W11 2.339(8) .
O39 Zn5 2.042(10) .
O39 Zn4 2.048(11) .
O39 Zn6A 2.218(10) .
O39 H39A 0.9599 .
O40 W12 1.787(8) .
O40 Zn5 2.073(8) .
O40 K8 2.817(10) 2_656
O40 K8A 2.818(9) 2_656
O41 W13 1.786(9) .
O41 Zn5 2.118(9) .
O42 W14 1.802(8) .
O42 Zn3 2.084(8) .
O43 W15 1.778(8) .
O43 Zn3 2.091(8) .
O44 Si2 1.622(8) .
O44 W12 2.307(7) .
O44 Zn5 2.333(8) .
O44 W13 2.351(8) .
O45 Si2 1.627(8) .
O45 W15 2.305(7) .
O45 W14 2.329(8) .
O45 Zn3 2.347(8) .
O46 W10 1.697(9) .
O46 K2 2.732(9) 1_455
O46 K3 2.943(9) 2_556
O47 W10 1.923(7) .
O47 W11 1.956(7) .
O47 K2 3.033(8) 2_656
O48 W11 1.723(8) .
O49 W11 1.853(8) .
O49 W12 1.967(8) .
O50 W12 1.728(8) .
O50 K1 2.769(9) 2_656
O51 W12 1.927(9) .
O51 W13 1.932(8) .
O51 K11C 2.80(4) 2_656
O51 K11A 2.82(2) 2_656
O52 W13 1.729(10) .
O52 K10A 2.93(2) 1_545
O52 K10B 2.97(3) 1_545
O52 Na1 2.987(10) 1_545
O52 K10 2.992(12) 1_545
O53 W14 1.909(8) .
O53 W13 1.916(8) .
O54 W14 1.744(10) .
O54 K4 2.647(11) 1_545
O54 K4B 2.688(11) 1_545
O55 W15 1.925(8) .
O55 W14 1.959(8) .
O55 K6 2.802(9) 1_545
O56 W15 1.733(8) .
O57 W10 1.876(8) .
O57 W15 1.934(8) .
O58 Si2 1.651(8) .
O58 W17 2.321(7) .
O58 W16 2.324(8) .
O58 W18 2.360(7) .
O59 W16 1.839(8) .
O59 W15 2.053(8) .
O59 K6 2.881(9) 1_545
O60 W10 1.881(7) .
O60 W16 1.968(7) .
O60 K3 2.996(8) 2_556
O60 K2 3.121(8) 2_656
O61 W11 1.865(7) .
O61 W17 1.970(7) .
O61 K2 2.747(8) 2_656
O62 W17 1.855(8) .
O62 W12 2.032(8) .
O62 K1 2.756(8) 2_656
O63 W18 1.838(8) .
O63 W13 2.046(8) .
O64 W18 1.830(8) .
O64 W14 2.045(8) .
O64 K6 2.959(10) 1_545
O65 W16 1.728(9) .
O65 K9 2.816(11) 2_556
O65 K3 2.837(9) 2_556
O65 K11 3.120(13) 1_545
O66 W17 1.948(7) .
O66 W16 1.954(7) .
O66 K2 2.913(8) 2_656
O67 W17 1.729(8) .
O67 K1 2.859(9) 2_656
O67 Na1 2.920(9) 2_656
O68 W17 1.898(8) .
O68 W18 1.984(8) .
O69 W18 1.741(9) .
O69 K1 2.648(9) 1_545
O69 Na1 2.943(11) 1_545
O70 W16 1.861(8) .
O70 W18 1.998(8) .
O70 K11 2.960(14) 1_545
O70 K6 3.033(9) 1_545
O71 Zn2 2.046(10) .
O71 Zn3 2.050(10) .
O71 Zn6B 2.258(11) .
O71 H71A 0.9600 .
O72 Zn3 2.005(9) .
O72 Zn5 2.043(8) .
O72 Zn6A 2.181(9) .
O72 Zn6B 2.195(10) .
O5W K3 2.805(16) 2_656
O6W K10A 3.06(3) 2_666
O8W K4B 2.648(16) 1_556
O8W K4 3.025(17) 1_556
O10W K9 2.79(2) 2_566
O13W O13W 1.20(4) 2_676
O13W K8A 2.61(3) 1_565
O13W K8A 2.68(3) 2_666
O19W K5 2.71(4) 1_654
O20W H71A 1.2936 .
W2 K5 3.721(5) 1_554
W2 K7 4.076(11) 1_455
W3 K10 3.737(6) 1_455
W3 K7 3.817(11) 1_455
W5 K8A 3.880(5) 2_656
W5 K8 4.097(8) 2_656
W7 K10B 3.70(3) 2_665
W7 K5 3.848(6) 1_554
W7 K7 3.948(11) 2_665
W7 K10 3.982(7) 2_665
W7 K7 4.096(12) 1_455
W8 K7 3.834(11) 2_665
W8 K7 3.923(11) 1_455
W8 K10 4.111(7) 1_455
W8 K10A 4.124(18) 1_455
W10 K3 3.741(3) 2_556
W10 K2 4.050(3) 2_656
W11 K2 3.746(3) 2_656
W12 K1 3.671(3) 2_656
W12 K8A 3.820(5) 2_656
W12 K8 3.950(7) 2_656
W12 K11C 4.01(4) 2_656
W13 K11A 4.087(19) 2_656
W13 K11C 4.14(3) 2_656
W14 K6 3.923(6) 1_545
W15 K6 3.837(4) 1_545
W16 K3 3.649(3) 2_556
W16 K6 3.769(5) 1_545
W16 K11 3.771(11) 1_545
W16 K2 4.064(3) 2_656
W17 K1 3.570(2) 2_656
W17 K2 3.754(3) 2_656
W18 K6 3.946(5) 1_545
Zn2 Zn6B 2.967(5) .
Zn2 Zn3 2.978(2) .
Zn3 Zn6B 3.059(5) .
Zn4 Zn5 2.9947(19) .
Zn4 Zn6A 3.048(3) .
Zn5 Zn6A 3.067(3) .
Zn6A O2A 2.080(14) .
Zn6A O2A 2.093(15) 2_655
Zn6A O1A 2.132(14) .
Zn6A Zn6A 3.114(5) 2_655
Zn6A H1BA 1.6612 .
O1A H1AA 0.9601 .
O1A H1AB 0.9600 .
O1A H1BA 1.1170 .
O2A Zn6A 2.093(15) 2_655
O2A H2AA 0.8500 .
Zn6B O1B 2.01(3) .
Zn6B O1B 2.10(3) 2_655
Zn6B O2B 2.13(3) .
Zn6B Zn6B 3.073(9) 2_655
Zn6B H2AA 1.6702 .
O1B Zn6B 2.10(3) 2_655
O1B H1BA 0.8500 .
O2B H2AA 1.1684 .
O2B H2BA 0.9601 .
O2B H2BB 0.9600 .

loop_
_platon_squeeze_void_nr
_platon_squeeze_void_average_x
_platon_squeeze_void_average_y
_platon_squeeze_void_average_z
_platon_squeeze_void_volume
_platon_squeeze_void_count_electrons
_platon_squeeze_void_content
1 0.000 0.000 0.000 145 59 ' '
2 0.119 0.190 0.784 17 5 ' '
3 0.881 0.810 0.216 17 5 ' '
